data_4117330
loop_
_publ_author_name
'J\'er\^ome Marrot'
'Marie Anne Pilette'
'Mohamed Haouas'
'S\'ebastien Floquet'
'Francis Taulelle'
'Xavier L\'opez'
'Josep M. Poblet'
'Emmanuel Cadot'

_publ_contact_author
; 
      Pr E. Cadot
      Institut Lavoisier de Versailles, ILV, UMR CNRS 8180
      Universit\'e de Versailles Saint-Quentin-en-Yvelines
      45 Avenue des Etats Unis
      78035 Versailles Cedex
      France
;
_publ_contact_author_email cadot@chimie.uvsq.fr
_publ_contact_author_fax '(33) 1 39 25 43 81'
_publ_contact_author_phone '(33) 1 39 25 43 82'
_publ_section_title
;
 Polyoxometalates Paneling through {Mo~2~O~2~S~2~} Coordination:
 Cation-Directed Conformations and Chemistry of a Supramolecular Hexameric
 Scaffold
;
_journal_name_full 'Journal of the American Chemical Society'
_journal_page_first 1724
_journal_page_last 1737
_journal_paper_doi 10.1021/ja2090383
_journal_volume 134
_journal_year 2012
_chemical_formula_sum 'As6 H240 K3.5 Mo18 Na32.5 O336 S18 W54'
_chemical_formula_weight 19183.37
_chemical_name_systematic
; 
 ? 
;
_space_group_IT_number 2
_symmetry_cell_setting triclinic
_symmetry_space_group_name_Hall '-P 1'
_symmetry_space_group_name_H-M 'P -1'
_atom_sites_solution_hydrogens none
_atom_sites_solution_primary direct
_atom_sites_solution_secondary difmap
_audit_creation_method SHELXL-97
_cell_angle_alpha 75.41(2)
_cell_angle_beta 85.28(2)
_cell_angle_gamma 83.71(2)
_cell_formula_units_Z 2
_cell_length_a 22.217(8)
_cell_length_b 25.490(9)
_cell_length_c 37.770(15)
_cell_measurement_reflns_used 8977
_cell_measurement_temperature 293(2)
_cell_volume 20542(13)
_computing_cell_refinement 'Bruker SMART'
_computing_data_collection 'Bruker SMART'
_computing_data_reduction 'Bruker SAINT'
_computing_molecular_graphics 'Bruker SHELXTL'
_computing_publication_material 'Bruker SHELXTL'
_computing_structure_refinement 'SHELXL-97 (Sheldrick, 1997)'
_computing_structure_solution 'SHELXS-97 (Sheldrick, 1990)'
_diffrn_ambient_temperature 293(2)
_diffrn_detector_area_resol_mean 512x512
_diffrn_measured_fraction_theta_full 0.935
_diffrn_measured_fraction_theta_max 0.935
_diffrn_measurement_device_type 'CCD area detector'
_diffrn_measurement_method 'omega scans'
_diffrn_radiation_monochromator graphite
_diffrn_radiation_source 'fine-focus sealed tube'
_diffrn_radiation_type MoK\a
_diffrn_radiation_wavelength 0.71073
_diffrn_reflns_av_R_equivalents 0.0692
_diffrn_reflns_av_sigmaI/netI 0.1177
_diffrn_reflns_limit_h_max 25
_diffrn_reflns_limit_h_min -25
_diffrn_reflns_limit_k_max 21
_diffrn_reflns_limit_k_min -29
_diffrn_reflns_limit_l_max 43
_diffrn_reflns_limit_l_min -43
_diffrn_reflns_number 121443
_diffrn_reflns_theta_full 24.63
_diffrn_reflns_theta_max 24.63
_diffrn_reflns_theta_min 0.92
_exptl_absorpt_coefficient_mu 16.316
_exptl_absorpt_correction_T_max 0.4410
_exptl_absorpt_correction_T_min 0.1388
_exptl_absorpt_correction_type multi-scan
_exptl_absorpt_process_details 'SADABS (Sheldrick, 1996)'
_exptl_crystal_colour red
_exptl_crystal_density_diffrn 3.101
_exptl_crystal_description parallelepiped
_exptl_crystal_F_000 17180
_exptl_crystal_size_max 0.20
_exptl_crystal_size_mid 0.08
_exptl_crystal_size_min 0.06
_refine_diff_density_max 2.665
_refine_diff_density_min -2.748
_refine_diff_density_rms 0.491
_refine_ls_extinction_method none
_refine_ls_goodness_of_fit_ref 0.987
_refine_ls_hydrogen_treatment none
_refine_ls_matrix_type fullcycle
_refine_ls_number_parameters 3382
_refine_ls_number_reflns 64874
_refine_ls_number_restraints 0
_refine_ls_restrained_S_all 0.987
_refine_ls_R_factor_all 0.1535
_refine_ls_R_factor_gt 0.0731
_refine_ls_shift/su_max 0.002
_refine_ls_shift/su_mean 0.001
_refine_ls_structure_factor_coef Fsqd
_refine_ls_weighting_details 'calc w=1/[\s^2^(Fo^2^)+(0.1383P)^2^+0.0000P] where P=(Fo^2^+2Fc^2^)/3'
_refine_ls_weighting_scheme calc
_refine_ls_wR_factor_gt 0.1937
_refine_ls_wR_factor_ref 0.2562
_reflns_number_gt 32184
_reflns_number_total 64874
_reflns_threshold_expression >2sigma(I)
_cod_data_source_file ja2090383_si_001.cif
_cod_data_source_block KNa_1a
_cod_original_formula_sum 'H240 As6 K3.50 Mo18 Na32.50 O336 S18 W54'
_cod_database_code 4117330

loop_
_symmetry_equiv_pos_as_xyz
'x, y, z'
'-x, -y, -z'

loop_
_atom_site_label
_atom_site_type_symbol
_atom_site_fract_x
_atom_site_fract_y
_atom_site_fract_z
_atom_site_U_iso_or_equiv
_atom_site_adp_type
_atom_site_occupancy
_atom_site_symmetry_multiplicity
_atom_site_calc_flag
_atom_site_refinement_flags
W1 W 0.37713(5) 0.32525(5) 0.50211(3) 0.0789(3) Uani 1 1 d .
W2 W 0.41644(5) 0.45826(5) 0.44749(4) 0.0806(3) Uani 1 1 d .
W3 W 0.51123(5) 0.33464(6) 0.43734(4) 0.0813(4) Uani 1 1 d .
W4 W 0.45561(5) 0.24853(5) 0.39686(4) 0.0789(3) Uani 1 1 d .
W5 W 0.32374(5) 0.24012(5) 0.45995(4) 0.0775(3) Uani 1 1 d .
W6 W 0.23757(5) 0.35227(5) 0.47000(3) 0.0753(3) Uani 1 1 d .
W7 W 0.27705(5) 0.48213(5) 0.41632(4) 0.0765(3) Uani 1 1 d .
W8 W 0.39788(5) 0.49046(5) 0.35777(4) 0.0793(3) Uani 1 1 d .
W9 W 0.49145(5) 0.36961(6) 0.34749(4) 0.0812(4) Uani 1 1 d .
W10 W 0.31658(7) -0.13486(6) 0.45473(4) 0.1036(4) Uani 1 1 d .
W11 W 0.32477(7) -0.20589(5) 0.38037(5) 0.0988(4) Uani 1 1 d .
W12 W 0.44817(6) -0.12572(6) 0.38854(5) 0.0979(4) Uani 1 1 d .
W13 W 0.42324(5) 0.00957(5) 0.36895(4) 0.0848(4) Uani 1 1 d .
W14 W 0.29420(6) 0.00051(6) 0.43463(4) 0.0915(4) Uani 1 1 d .
W15 W 0.18095(6) -0.07232(6) 0.42797(4) 0.0950(4) Uani 1 1 d .
W16 W 0.19007(6) -0.14243(5) 0.35507(4) 0.0914(4) Uani 1 1 d .
W17 W 0.30817(6) -0.13440(5) 0.29469(4) 0.0851(4) Uani 1 1 d .
W18 W 0.43020(5) -0.05650(5) 0.30200(4) 0.0844(4) Uani 1 1 d .
W19 W 0.37802(7) 0.10704(7) 0.00058(4) 0.1035(4) Uani 1 1 d .
W20 W 0.26004(7) 0.01370(7) 0.01202(5) 0.1106(5) Uani 1 1 d .
W21 W 0.22668(8) 0.15691(7) -0.03386(4) 0.1100(5) Uani 1 1 d .
W22 W 0.10806(7) 0.16602(7) 0.02617(4) 0.1044(4) Uani 1 1 d .
W23 W 0.21605(7) 0.25104(6) 0.01545(4) 0.0959(4) Uani 1 1 d .
W24 W 0.36462(6) 0.20165(6) 0.04943(4) 0.0873(4) Uani 1 1 d .
W25 W 0.39379(6) 0.07111(6) 0.09103(4) 0.0898(4) Uani 1 1 d .
W26 W 0.27692(6) -0.01996(5) 0.10204(4) 0.0950(4) Uani 1 1 d .
W27 W 0.14081(7) 0.02538(6) 0.07056(5) 0.1036(5) Uani 1 1 d .
W28 W -0.24038(7) -0.02356(7) 0.25968(6) 0.1213(6) Uani 1 1 d .
W29 W -0.28757(6) 0.06409(7) 0.32335(5) 0.1156(6) Uani 1 1 d .
W30 W -0.30655(6) 0.11590(8) 0.22464(6) 0.1218(6) Uani 1 1 d .
W31 W -0.18360(6) 0.13921(7) 0.16720(5) 0.1077(5) Uani 1 1 d .
W32 W -0.11892(7) 0.00276(7) 0.20183(5) 0.1087(5) Uani 1 1 d .
W33 W -0.10168(6) -0.04448(6) 0.29094(5) 0.1044(5) Uani 1 1 d .
W34 W -0.14764(6) 0.04059(6) 0.35428(5) 0.0997(4) Uani 1 1 d .
W35 W -0.20746(5) 0.16791(6) 0.32190(5) 0.0961(4) Uani 1 1 d .
W36 W -0.22601(5) 0.21912(6) 0.22489(5) 0.1040(5) Uani 1 1 d .
W37 W 0.36356(8) 0.67458(6) 0.08429(5) 0.1129(5) Uani 1 1 d .
W38 W 0.30214(7) 0.61782(6) 0.01546(4) 0.1071(5) Uani 1 1 d .
W39 W 0.45146(6) 0.56296(6) 0.05146(4) 0.0970(4) Uani 1 1 d .
W40 W 0.40322(6) 0.43938(5) 0.07575(3) 0.0823(3) Uani 1 1 d .
W41 W 0.45905(6) 0.49183(6) 0.13784(4) 0.0915(4) Uani 1 1 d .
W42 W 0.37139(7) 0.60105(6) 0.16982(4) 0.1054(5) Uani 1 1 d .
W43 W 0.23697(8) 0.65001(6) 0.13778(5) 0.1105(5) Uani 1 1 d .
W44 W 0.17659(7) 0.59403(6) 0.07054(4) 0.1066(5) Uani 1 1 d .
W45 W 0.25671(7) 0.49263(6) 0.04049(4) 0.0923(4) Uani 1 1 d .
W46 W -0.22588(5) 0.51801(6) 0.36481(4) 0.0900(4) Uani 1 1 d .
W47 W -0.24090(6) 0.58224(6) 0.26719(5) 0.0993(4) Uani 1 1 d .
W48 W -0.15024(6) 0.64062(6) 0.32256(5) 0.1002(4) Uani 1 1 d .
W49 W -0.03164(6) 0.63328(5) 0.26248(5) 0.0958(4) Uani 1 1 d .
W50 W -0.12035(6) 0.57605(6) 0.20796(4) 0.0949(4) Uani 1 1 d .
W51 W -0.18823(5) 0.46415(6) 0.24696(4) 0.0862(4) Uani 1 1 d .
W52 W -0.17234(5) 0.40168(5) 0.34300(4) 0.0772(3) Uani 1 1 d .
W53 W -0.09146(5) 0.45577(6) 0.39354(4) 0.0809(3) Uani 1 1 d .
W54 W -0.01745(5) 0.57581(5) 0.35047(4) 0.0880(4) Uani 1 1 d .
Mo1 Mo 0.31296(10) 0.21943(9) 0.36878(7) 0.0693(6) Uani 1 1 d .
Mo2 Mo 0.29849(10) 0.11563(9) 0.35742(7) 0.0723(6) Uani 1 1 d .
Mo3 Mo 0.17919(9) 0.40597(10) 0.37659(7) 0.0666(6) Uani 1 1 d .
Mo4 Mo 0.06409(9) 0.44263(10) 0.34892(7) 0.0676(6) Uani 1 1 d .
Mo5 Mo 0.35718(10) 0.41693(10) 0.29145(6) 0.0682(6) Uani 1 1 d .
Mo6 Mo 0.34533(11) 0.46094(11) 0.21631(7) 0.0745(7) Uani 1 1 d .
Mo7 Mo 0.29816(10) 0.01085(10) 0.24818(7) 0.0700(6) Uani 1 1 d .
Mo8 Mo 0.28574(10) 0.05549(10) 0.17304(7) 0.0734(6) Uani 1 1 d .
Mo9 Mo 0.12349(10) -0.00001(10) 0.33676(8) 0.0774(7) Uani 1 1 d .
Mo10 Mo 0.00843(10) 0.04069(10) 0.30998(8) 0.0789(7) Uani 1 1 d .
Mo11 Mo 0.08596(11) 0.12134(11) 0.12785(8) 0.0822(7) Uani 1 1 d .
Mo12 Mo -0.01674(11) 0.11271(12) 0.17745(8) 0.0848(8) Uani 1 1 d .
Mo13 Mo 0.25287(12) 0.26807(10) 0.10361(7) 0.0770(7) Uani 1 1 d .
Mo14 Mo 0.26940(11) 0.37219(10) 0.11456(7) 0.0760(7) Uani 1 1 d .
Mo15 Mo 0.14746(11) 0.53191(11) 0.16984(8) 0.0826(7) Uani 1 1 d .
Mo16 Mo 0.04314(10) 0.52640(10) 0.21795(7) 0.0769(7) Uani 1 1 d .
Mo17 Mo -0.09249(10) 0.24553(10) 0.26558(8) 0.0797(7) Uani 1 1 d .
Mo18 Mo -0.07614(9) 0.35027(10) 0.27489(8) 0.0738(7) Uani 1 1 d .
As1 As 0.35363(10) 0.36200(11) 0.39975(7) 0.0595(6) Uani 1 1 d .
As2 As 0.29578(12) -0.05187(11) 0.35717(8) 0.0696(7) Uani 1 1 d .
As3 As 0.24470(12) 0.11962(12) 0.06919(8) 0.0738(7) Uani 1 1 d .
As4 As -0.14696(12) 0.09307(13) 0.25897(10) 0.0822(9) Uani 1 1 d .
As5 As 0.30915(13) 0.53326(12) 0.11337(8) 0.0754(8) Uani 1 1 d .
As6 As -0.08866(11) 0.50783(11) 0.29804(8) 0.0667(7) Uani 1 1 d .
S1 S 0.3789(4) 0.1660(3) 0.3399(3) 0.090(2) Uani 1 1 d .
S2 S 0.2523(4) 0.1563(3) 0.4010(3) 0.101(3) Uani 1 1 d .
S3 S 0.0861(3) 0.3842(3) 0.4027(2) 0.081(2) Uani 1 1 d .
S4 S 0.1524(3) 0.4846(3) 0.3342(2) 0.080(2) Uani 1 1 d .
S5 S 0.4238(3) 0.4046(3) 0.2439(2) 0.084(2) Uani 1 1 d .
S6 S 0.2984(3) 0.4938(3) 0.2647(2) 0.084(2) Uani 1 1 d .
S7 S 0.3703(3) 0.0453(3) 0.2049(2) 0.083(2) Uani 1 1 d .
S8 S 0.2283(4) -0.0053(3) 0.2119(2) 0.091(2) Uani 1 1 d .
S9 S 0.0376(3) 0.0258(4) 0.3683(2) 0.090(2) Uani 1 1 d .
S10 S 0.0829(3) -0.0129(3) 0.2853(2) 0.089(2) Uani 1 1 d .
S11 S 0.0632(4) 0.0486(4) 0.1742(3) 0.101(3) Uani 1 1 d .
S12 S -0.0078(3) 0.1687(4) 0.1209(3) 0.096(2) Uani 1 1 d .
S13 S 0.1987(4) 0.3485(4) 0.0817(3) 0.100(3) Uani 1 1 d .
S14 S 0.3380(4) 0.2991(3) 0.1181(3) 0.104(3) Uani 1 1 d .
S15 S 0.1360(3) 0.5534(4) 0.2260(2) 0.095(2) Uani 1 1 d .
S16 S 0.0484(3) 0.5344(4) 0.1566(2) 0.090(2) Uani 1 1 d .
S17 S -0.0831(4) 0.2716(3) 0.3186(3) 0.103(3) Uani 1 1 d .
S18 S -0.1155(4) 0.3283(4) 0.2276(3) 0.104(3) Uani 1 1 d .
O1 O 0.3975(10) 0.3150(10) 0.5468(6) 0.105(7) Uani 1 1 d .
O2 O 0.3617(7) 0.2566(8) 0.5023(5) 0.080(5) Uani 1 1 d .
O3 O 0.2941(7) 0.3434(8) 0.5079(4) 0.080(5) Uani 1 1 d .
O4 O 0.3868(9) 0.3999(8) 0.4838(5) 0.088(6) Uani 1 1 d .
O5 O 0.4524(6) 0.3165(7) 0.4752(5) 0.072(5) Uani 1 1 d .
O6 O 0.3341(7) 0.3314(7) 0.4457(5) 0.072(5) Uani 1 1 d .
O7 O 0.4490(9) 0.4933(9) 0.4742(6) 0.097(7) Uani 1 1 d .
O8 O 0.4338(8) 0.5026(9) 0.3999(6) 0.101(7) Uani 1 1 d .
O9 O 0.3371(8) 0.4969(7) 0.4461(5) 0.078(5) Uani 1 1 d .
O10 O 0.4822(7) 0.4051(7) 0.4381(5) 0.073(5) Uani 1 1 d .
O11 O 0.3642(6) 0.4274(6) 0.4065(5) 0.062(4) Uani 1 1 d .
O12 O 0.5768(7) 0.3295(9) 0.4604(6) 0.100(7) Uani 1 1 d .
O13 O 0.5400(7) 0.3599(9) 0.3898(5) 0.095(7) Uani 1 1 d .
O14 O 0.5128(7) 0.2660(8) 0.4294(6) 0.086(6) Uani 1 1 d .
O15 O 0.4321(7) 0.3391(6) 0.3990(4) 0.062(4) Uani 1 1 d .
O16 O 0.4875(9) 0.1840(9) 0.3949(7) 0.112(8) Uani 1 1 d .
O17 O 0.3905(7) 0.2572(7) 0.3696(5) 0.075(5) Uani 1 1 d .
O18 O 0.4055(8) 0.2333(7) 0.4402(6) 0.085(6) Uani 1 1 d .
O19 O 0.5009(7) 0.2938(8) 0.3578(6) 0.087(6) Uani 1 1 d .
O20 O 0.3085(11) 0.1737(9) 0.4783(7) 0.121(8) Uani 1 1 d .
O21 O 0.2973(7) 0.2504(7) 0.4135(5) 0.075(5) Uani 1 1 d .
O22 O 0.2498(8) 0.2741(8) 0.4778(5) 0.085(5) Uani 1 1 d .
O23 O 0.1724(8) 0.3572(9) 0.4967(5) 0.094(6) Uani 1 1 d .
O24 O 0.2113(8) 0.3588(7) 0.4249(6) 0.084(5) Uani 1 1 d .
O25 O 0.2562(7) 0.4261(7) 0.4573(5) 0.076(5) Uani 1 1 d .
O26 O 0.2213(9) 0.5318(9) 0.4230(6) 0.105(7) Uani 1 1 d .
O27 O 0.2421(7) 0.4490(7) 0.3873(5) 0.078(5) Uani 1 1 d .
O28 O 0.3239(7) 0.5255(7) 0.3750(5) 0.077(5) Uani 1 1 d .
O29 O 0.4224(9) 0.5452(9) 0.3277(6) 0.106(7) Uani 1 1 d .
O30 O 0.3580(7) 0.4579(7) 0.3309(5) 0.075(5) Uani 1 1 d .
O31 O 0.4646(8) 0.4424(9) 0.3550(6) 0.095(6) Uani 1 1 d .
O32 O 0.5466(9) 0.3837(10) 0.3131(5) 0.110(7) Uani 1 1 d .
O33 O 0.4260(7) 0.3724(7) 0.3227(5) 0.076(5) Uani 1 1 d .
O34 O 0.3332(12) -0.1802(9) 0.4952(7) 0.131(9) Uani 1 1 d .
O35 O 0.2375(13) -0.1289(8) 0.4607(5) 0.120(9) Uani 1 1 d .
O36 O 0.3188(9) -0.0682(9) 0.4689(6) 0.104(7) Uani 1 1 d .
O37 O 0.3933(8) -0.1270(8) 0.4293(6) 0.094(6) Uani 1 1 d .
O38 O 0.3068(10) -0.1819(8) 0.4234(7) 0.112(7) Uani 1 1 d .
O39 O 0.2823(8) -0.0677(8) 0.4039(6) 0.088(6) Uani 1 1 d .
O40 O 0.3424(12) -0.2739(8) 0.3966(8) 0.134(9) Uani 1 1 d .
O41 O 0.3332(11) -0.2004(8) 0.3327(10) 0.144(12) Uani 1 1 d .
O42 O 0.2442(10) -0.2084(6) 0.3769(5) 0.093(6) Uani 1 1 d .
O43 O 0.4000(9) -0.1754(8) 0.3785(7) 0.104(7) Uani 1 1 d .
O44 O 0.2892(7) -0.1209(6) 0.3529(5) 0.069(5) Uani 1 1 d .
O45 O 0.5109(10) -0.1689(9) 0.4062(9) 0.140(11) Uani 1 1 d .
O46 O 0.4761(8) -0.1122(8) 0.3412(6) 0.097(7) Uani 1 1 d .
O47 O 0.4712(8) -0.0574(7) 0.3916(6) 0.087(6) Uani 1 1 d .
O48 O 0.3771(7) -0.0621(7) 0.3578(5) 0.074(5) Uani 1 1 d .
O49 O 0.4738(9) 0.0538(9) 0.3762(7) 0.114(8) Uani 1 1 d .
O50 O 0.3606(8) 0.0563(7) 0.3459(6) 0.086(6) Uani 1 1 d .
O51 O 0.3754(9) -0.0037(8) 0.4128(7) 0.104(7) Uani 1 1 d .
O52 O 0.4582(7) -0.0031(8) 0.3232(6) 0.089(6) Uani 1 1 d .
O53 O 0.2973(11) 0.0423(10) 0.4635(7) 0.122(8) Uani 1 1 d .
O54 O 0.2715(8) 0.0485(7) 0.3928(6) 0.081(5) Uani 1 1 d .
O55 O 0.2143(10) -0.0181(8) 0.4474(5) 0.100(6) Uani 1 1 d .
O56 O 0.1170(10) -0.0785(11) 0.4531(8) 0.128(9) Uani 1 1 d .
O57 O 0.1574(8) -0.0242(8) 0.3876(6) 0.086(6) Uani 1 1 d .
O58 O 0.1818(8) -0.1264(8) 0.4023(6) 0.096(6) Uani 1 1 d .
O59 O 0.1239(10) -0.1705(11) 0.3557(8) 0.132(9) Uani 1 1 d .
O60 O 0.1705(8) -0.0698(8) 0.3369(6) 0.092(6) Uani 1 1 d .
O61 O 0.2298(8) -0.1532(7) 0.3092(6) 0.093(7) Uani 1 1 d .
O62 O 0.3184(9) -0.1563(10) 0.2563(7) 0.117(8) Uani 1 1 d .
O63 O 0.2832(8) -0.0625(7) 0.2779(6) 0.084(5) Uani 1 1 d .
O64 O 0.3858(7) -0.1152(8) 0.2984(6) 0.091(6) Uani 1 1 d .
O65 O 0.4832(12) -0.0540(11) 0.2664(7) 0.134(9) Uani 1 1 d .
O66 O 0.3701(7) -0.0093(7) 0.2820(5) 0.073(5) Uani 1 1 d .
O67 O 0.4267(11) 0.0983(11) -0.0346(7) 0.134(9) Uani 1 1 d .
O68 O 0.3999(10) 0.1697(11) 0.0083(5) 0.128(9) Uani 1 1 d .
O69 O 0.4212(8) 0.0700(9) 0.0395(6) 0.100(7) Uani 1 1 d .
O70 O 0.3112(10) 0.1470(9) -0.0273(5) 0.106(7) Uani 1 1 d .
O71 O 0.3324(11) 0.0426(10) 0.0065(6) 0.120(8) Uani 1 1 d .
O72 O 0.3204(7) 0.1225(7) 0.0541(6) 0.081(5) Uani 1 1 d .
O73 O 0.2690(13) -0.0255(11) -0.0201(7) 0.142(10) Uani 1 1 d .
O74 O 0.1840(10) -0.0036(10) 0.0294(7) 0.124(8) Uani 1 1 d .
O75 O 0.2310(12) 0.0810(10) -0.0184(6) 0.121(8) Uani 1 1 d .
O76 O 0.2887(9) -0.0363(8) 0.0541(7) 0.110(7) Uani 1 1 d .
O77 O 0.2359(9) 0.0551(8) 0.0614(6) 0.099(7) Uani 1 1 d .
O78 O 0.2284(12) 0.1633(14) -0.0806(7) 0.149(11) Uani 1 1 d .
O79 O 0.2264(10) 0.2293(10) -0.0323(5) 0.105(7) Uani 1 1 d .
O80 O 0.1430(10) 0.1635(10) -0.0222(6) 0.115(8) Uani 1 1 d .
O81 O 0.2137(9) 0.1582(8) 0.0283(5) 0.092(6) Uani 1 1 d .
O82 O 0.0358(11) 0.1773(14) 0.0164(9) 0.158(11) Uani 1 1 d .
O83 O 0.1017(8) 0.1630(8) 0.0743(6) 0.091(6) Uani 1 1 d .
O84 O 0.1167(10) 0.0907(10) 0.0346(7) 0.115(7) Uani 1 1 d .
O85 O 0.1361(9) 0.2370(10) 0.0155(5) 0.107(7) Uani 1 1 d .
O86 O 0.2095(11) 0.3197(9) -0.0028(6) 0.112(7) Uani 1 1 d .
O87 O 0.2105(9) 0.2458(9) 0.0641(6) 0.097(6) Uani 1 1 d .
O88 O 0.3005(11) 0.2350(9) 0.0167(4) 0.108(7) Uani 1 1 d .
O89 O 0.4117(10) 0.2548(9) 0.0438(7) 0.115(7) Uani 1 1 d .
O90 O 0.3140(9) 0.2101(7) 0.0873(4) 0.080(5) Uani 1 1 d .
O91 O 0.4154(8) 0.1448(8) 0.0784(5) 0.091(6) Uani 1 1 d .
O92 O 0.4575(11) 0.0387(11) 0.1110(9) 0.144(10) Uani 1 1 d .
O93 O 0.3430(8) 0.0829(7) 0.1289(5) 0.081(5) Uani 1 1 d .
O94 O 0.3514(9) 0.0090(8) 0.0907(5) 0.093(6) Uani 1 1 d .
O95 O 0.3002(11) -0.0800(9) 0.1272(7) 0.121(8) Uani 1 1 d .
O96 O 0.2621(8) 0.0203(8) 0.1343(6) 0.093(6) Uani 1 1 d .
O97 O 0.1965(10) -0.0302(8) 0.1015(6) 0.103(7) Uani 1 1 d .
O98 O 0.0744(11) -0.0064(12) 0.0747(8) 0.141(10) Uani 1 1 d .
O99 O 0.1316(8) 0.0648(8) 0.1047(6) 0.093(6) Uani 1 1 d .
O100 O -0.2936(11) -0.0681(11) 0.2608(10) 0.154(11) Uani 1 1 d .
O101 O -0.1963(12) -0.0329(10) 0.2185(9) 0.150(11) Uani 1 1 d .
O102 O -0.1828(9) -0.0696(8) 0.2873(8) 0.119(9) Uani 1 1 d .
O103 O -0.2785(8) 0.0413(10) 0.2318(8) 0.122(9) Uani 1 1 d .
O104 O -0.2679(9) 0.0070(10) 0.3001(7) 0.119(8) Uani 1 1 d .
O105 O -0.1571(8) 0.0246(8) 0.2545(7) 0.099(7) Uani 1 1 d .
O106 O -0.3548(8) 0.0482(11) 0.3447(8) 0.139(10) Uani 1 1 d .
O107 O -0.3092(8) 0.0966(11) 0.2794(7) 0.131(10) Uani 1 1 d .
O108 O -0.2350(8) 0.0289(9) 0.3600(6) 0.108(7) Uani 1 1 d .
O109 O -0.2805(8) 0.1300(11) 0.3368(7) 0.125(9) Uani 1 1 d .
O110 O -0.1918(8) 0.0904(10) 0.3013(7) 0.116(9) Uani 1 1 d .
O111 O -0.2757(10) 0.1260(10) 0.1802(7) 0.129(9) Uani 1 1 d .
O112 O -0.3823(9) 0.1147(12) 0.2161(9) 0.147(11) Uani 1 1 d .
O113 O -0.3039(7) 0.1907(9) 0.2230(7) 0.106(7) Uani 1 1 d .
O114 O -0.2049(7) 0.1282(8) 0.2281(6) 0.091(6) Uani 1 1 d .
O115 O -0.1780(11) 0.1585(12) 0.1221(9) 0.148(10) Uani 1 1 d .
O116 O -0.1051(8) 0.1425(8) 0.1738(5) 0.088(6) Uani 1 1 d .
O117 O -0.1691(10) 0.0627(9) 0.1769(7) 0.111(7) Uani 1 1 d .
O118 O -0.2089(8) 0.2101(10) 0.1775(7) 0.111(8) Uani 1 1 d .
O119 O -0.0960(9) -0.0195(14) 0.1663(8) 0.152(11) Uani 1 1 d .
O120 O -0.0621(8) 0.0498(7) 0.1998(7) 0.101(7) Uani 1 1 d .
O121 O -0.0853(8) -0.0474(8) 0.2423(8) 0.118(9) Uani 1 1 d .
O122 O -0.0621(12) -0.1034(10) 0.3131(9) 0.143(10) Uani 1 1 d .
O123 O -0.0465(8) 0.0046(9) 0.2872(6) 0.099(6) Uani 1 1 d .
O124 O -0.1385(9) -0.0183(10) 0.3297(8) 0.124(8) Uani 1 1 d .
O125 O -0.1268(10) 0.0095(10) 0.3991(8) 0.129(9) Uani 1 1 d .
O126 O -0.0758(7) 0.0594(8) 0.3330(7) 0.100(7) Uani 1 1 d .
O127 O -0.1730(8) 0.1131(8) 0.3607(6) 0.101(7) Uani 1 1 d .
O128 O -0.2270(8) 0.2190(9) 0.3424(8) 0.121(9) Uani 1 1 d .
O129 O -0.2414(7) 0.1968(9) 0.2779(7) 0.104(7) Uani 1 1 d .
O130 O -0.1345(7) 0.1856(8) 0.2985(7) 0.097(7) Uani 1 1 d .
O131 O -0.2502(8) 0.2842(9) 0.2160(8) 0.118(8) Uani 1 1 d .
O132 O -0.1468(7) 0.2208(8) 0.2323(6) 0.093(6) Uani 1 1 d .
O133 O 0.3919(14) 0.7351(10) 0.0648(8) 0.170(13) Uani 1 1 d .
O134 O 0.3214(10) 0.6655(9) 0.0482(8) 0.142(11) Uani 1 1 d .
O135 O 0.2882(10) 0.6996(8) 0.1048(7) 0.115(8) Uani 1 1 d .
O136 O 0.3946(10) 0.6624(9) 0.1317(7) 0.118(8) Uani 1 1 d .
O137 O 0.4257(8) 0.6237(8) 0.0708(6) 0.099(7) Uani 1 1 d .
O138 O 0.3201(9) 0.5982(7) 0.1208(6) 0.099(7) Uani 1 1 d .
O139 O 0.3094(12) 0.6618(10) -0.0275(7) 0.146(11) Uani 1 1 d .
O140 O 0.2220(11) 0.6328(9) 0.0239(7) 0.126(9) Uani 1 1 d .
O141 O 0.2801(10) 0.5564(9) 0.0024(5) 0.107(7) Uani 1 1 d .
O142 O 0.3871(9) 0.5850(8) 0.0231(5) 0.099(7) Uani 1 1 d .
O143 O 0.2739(8) 0.5571(6) 0.0705(5) 0.082(5) Uani 1 1 d .
O144 O 0.5065(11) 0.5897(11) 0.0200(6) 0.133(10) Uani 1 1 d .
O145 O 0.4970(9) 0.5358(10) 0.0916(6) 0.105(7) Uani 1 1 d .
O146 O 0.4519(9) 0.4940(8) 0.0430(5) 0.098(6) Uani 1 1 d .
O147 O 0.3861(7) 0.5175(7) 0.0969(5) 0.083(6) Uani 1 1 d .
O148 O 0.4308(12) 0.3843(8) 0.0595(6) 0.118(8) Uani 1 1 d .
O149 O 0.3464(8) 0.4111(8) 0.1112(4) 0.078(5) Uani 1 1 d .
O150 O 0.3428(9) 0.4683(8) 0.0430(4) 0.086(6) Uani 1 1 d .
O151 O 0.4595(8) 0.4348(8) 0.1115(5) 0.087(6) Uani 1 1 d .
O152 O 0.5245(9) 0.4709(11) 0.1626(6) 0.122(8) Uani 1 1 d .
O153 O 0.3994(8) 0.4620(8) 0.1704(5) 0.087(6) Uani 1 1 d .
O154 O 0.4360(9) 0.5605(9) 0.1481(7) 0.113(8) Uani 1 1 d .
O155 O 0.4046(12) 0.6171(12) 0.2045(7) 0.147(11) Uani 1 1 d .
O156 O 0.3374(9) 0.5393(8) 0.1903(6) 0.095(6) Uani 1 1 d .
O157 O 0.2961(9) 0.6427(9) 0.1747(6) 0.099(6) Uani 1 1 d .
O158 O 0.2038(11) 0.6437(9) 0.0977(10) 0.160(13) Uani 1 1 d .
O159 O 0.2099(8) 0.5846(7) 0.1600(6) 0.090(6) Uani 1 1 d .
O160 O 0.1801(12) 0.6990(10) 0.1512(9) 0.145(10) Uani 1 1 d .
O161 O 0.1152(19) 0.6139(15) 0.0644(7) 0.193(17) Uani 1 1 d .
O162 O 0.1647(8) 0.5489(8) 0.1133(5) 0.087(6) Uani 1 1 d .
O163 O 0.1819(9) 0.5364(9) 0.0444(5) 0.102(7) Uani 1 1 d .
O164 O 0.2335(11) 0.4581(10) 0.0110(6) 0.120(8) Uani 1 1 d .
O165 O 0.2431(8) 0.4490(8) 0.0846(5) 0.079(5) Uani 1 1 d .
O166 O -0.2892(8) 0.5337(10) 0.3906(7) 0.114(8) Uani 1 1 d .
O167 O -0.1886(8) 0.5818(8) 0.3565(6) 0.090(6) Uani 1 1 d .
O168 O -0.2519(7) 0.5428(8) 0.3171(6) 0.090(6) Uani 1 1 d .
O169 O -0.1733(7) 0.4908(8) 0.4029(5) 0.088(6) Uani 1 1 d .
O170 O -0.2371(7) 0.4459(7) 0.3646(6) 0.080(5) Uani 1 1 d .
O171 O -0.1369(6) 0.4849(7) 0.3365(4) 0.061(4) Uani 1 1 d .
O172 O -0.3090(9) 0.6233(10) 0.2593(9) 0.145(11) Uani 1 1 d .
O173 O -0.2580(8) 0.5205(9) 0.2529(7) 0.104(7) Uani 1 1 d .
O174 O -0.1992(11) 0.6271(9) 0.2868(7) 0.134(9) Uani 1 1 d .
O175 O -0.2024(8) 0.6098(9) 0.2207(6) 0.099(6) Uani 1 1 d .
O176 O -0.1484(6) 0.5299(6) 0.2659(5) 0.064(4) Uani 1 1 d .
O177 O -0.1919(10) 0.6966(10) 0.3346(9) 0.135(10) Uani 1 1 d .
O178 O -0.0868(9) 0.6310(9) 0.3524(8) 0.129(10) Uani 1 1 d .
O179 O -0.0951(10) 0.6739(9) 0.2837(7) 0.113(7) Uani 1 1 d .
O180 O -0.0813(7) 0.5727(6) 0.3068(5) 0.069(5) Uani 1 1 d .
O181 O 0.0019(10) 0.6878(9) 0.2339(8) 0.125(8) Uani 1 1 d .
O182 O 0.0122(7) 0.5753(7) 0.2527(5) 0.074(5) Uani 1 1 d .
O183 O 0.0058(8) 0.6254(8) 0.3060(6) 0.095(6) Uani 1 1 d .
O184 O -0.0910(9) 0.6257(8) 0.2302(6) 0.096(6) Uani 1 1 d .
O185 O -0.1145(10) 0.6081(12) 0.1644(7) 0.131(9) Uani 1 1 d .
O186 O -0.0471(8) 0.5365(8) 0.2124(5) 0.088(6) Uani 1 1 d .
O187 O -0.1606(8) 0.5168(9) 0.2041(5) 0.093(6) Uani 1 1 d .
O188 O -0.2283(9) 0.4257(10) 0.2280(7) 0.114(8) Uani 1 1 d .
O189 O -0.1135(7) 0.4242(7) 0.2510(5) 0.080(5) Uani 1 1 d .
O190 O -0.2065(7) 0.4357(8) 0.2965(6) 0.083(5) Uani 1 1 d .
O191 O -0.2064(8) 0.3411(8) 0.3553(7) 0.102(7) Uani 1 1 d .
O192 O -0.1021(6) 0.3841(7) 0.3173(5) 0.069(5) Uani 1 1 d .
O193 O -0.1338(8) 0.3971(9) 0.3858(6) 0.096(7) Uani 1 1 d .
O194 O -0.0752(11) 0.4333(11) 0.4380(7) 0.125(8) Uani 1 1 d .
O195 O -0.0227(7) 0.4349(7) 0.3672(5) 0.075(5) Uani 1 1 d .
O196 O -0.0670(8) 0.5277(8) 0.3826(6) 0.089(6) Uani 1 1 d .
O197 O 0.0279(10) 0.5903(10) 0.3804(6) 0.111(7) Uani 1 1 d .
O198 O 0.0253(7) 0.5174(7) 0.3383(6) 0.078(5) Uani 1 1 d .
O199 O 0.2714(9) 0.2583(8) 0.3368(6) 0.096(6) Uani 1 1 d .
O200 O 0.2531(10) 0.1310(8) 0.3219(7) 0.108(8) Uani 1 1 d .
O201 O 0.2028(7) 0.3626(8) 0.3502(5) 0.075(5) Uani 1 1 d .
O202 O 0.0646(7) 0.4079(7) 0.3172(5) 0.074(5) Uani 1 1 d .
O203 O 0.3094(7) 0.3690(8) 0.2987(5) 0.082(5) Uani 1 1 d .
O204 O 0.2953(8) 0.4227(8) 0.2071(5) 0.086(6) Uani 1 1 d .
O205 O 0.2622(8) 0.0622(9) 0.2648(6) 0.093(6) Uani 1 1 d .
O206 O 0.2478(7) 0.1164(8) 0.1737(5) 0.081(5) Uani 1 1 d .
O207 O 0.1617(8) 0.0540(8) 0.3194(6) 0.089(6) Uani 1 1 d .
O208 O 0.0223(7) 0.1039(7) 0.2883(6) 0.085(6) Uani 1 1 d .
O209 O 0.1287(8) 0.1526(9) 0.1475(6) 0.090(6) Uani 1 1 d .
O210 O 0.0063(8) 0.1444(9) 0.2070(6) 0.099(6) Uani 1 1 d .
O211 O 0.2212(12) 0.2389(8) 0.1433(5) 0.115(8) Uani 1 1 d .
O212 O 0.2402(10) 0.3663(8) 0.1562(6) 0.100(7) Uani 1 1 d .
O213 O 0.1750(8) 0.4687(8) 0.1789(6) 0.092(6) Uani 1 1 d .
O214 O 0.0492(8) 0.4613(8) 0.2378(5) 0.087(6) Uani 1 1 d .
O215 O -0.0215(8) 0.2236(9) 0.2516(7) 0.105(7) Uani 1 1 d .
O216 O -0.0010(8) 0.3541(8) 0.2659(7) 0.100(7) Uani 1 1 d .
Na1 Na 0.2197(7) 0.3278(5) 0.2972(5) 0.124(5) Uani 1 1 d .
Na2 Na 0.0951(7) 0.3728(8) 0.2643(6) 0.163(7) Uani 1 1 d .
Na3 Na 0.2059(9) 0.3793(8) 0.2131(5) 0.170(7) Uani 1 1 d .
Na4 Na 0.1926(7) 0.1309(7) 0.2774(5) 0.135(5) Uani 1 1 d .
Na5 Na 0.0652(7) 0.1746(8) 0.2458(7) 0.169(8) Uani 1 1 d .
Na6 Na 0.1780(9) 0.1806(8) 0.1930(5) 0.160(6) Uani 1 1 d .
Na7 Na 0.4410(8) 0.3375(7) 0.0121(5) 0.156(7) Uani 1 1 d .
Na8 Na 0.7106(9) 0.2996(10) 0.3493(9) 0.108(9) Uani 0.50 1 d P
Na9 Na 0.3975(13) 0.6575(10) 0.4435(12) 0.143(13) Uani 0.50 1 d P
Na10 Na 0.5460(17) 0.1192(18) 0.3671(18) 0.13(3) Uani 0.25 1 d P
O1W O 0.1820(7) 0.4132(8) 0.2646(6) 0.084(5) Uani 1 1 d .
O2W O 0.1372(8) 0.1085(8) 0.2332(5) 0.085(5) Uani 1 1 d .
O3W O 0.1274(9) 0.2926(9) 0.3027(8) 0.117(8) Uani 1 1 d .
O4W O 0.1098(11) 0.1882(12) 0.2933(9) 0.150(11) Uani 1 1 d .
O5W O 0.1160(12) 0.3472(11) 0.2123(9) 0.141(10) Uani 1 1 d .
O6W O 0.2534(12) 0.3013(9) 0.2441(7) 0.121(8) Uani 1 1 d .
O7W O 0.2379(10) 0.1965(9) 0.2335(7) 0.114(7) Uani 1 1 d .
O8W O 0.0985(11) 0.2434(9) 0.2029(9) 0.140(10) Uani 1 1 d .
O9W O 0.3382(15) 0.3663(17) 0.0000(10) 0.199(15) Uani 1 1 d .
O10W O 0.4536(18) 0.2993(16) -0.0404(9) 0.203(15) Uani 1 1 d .
O11W O 0.0991(15) 0.4583(13) 0.0930(11) 0.180(13) Uani 1 1 d .
O12W O 0.1555(10) 0.2494(11) 0.4331(9) 0.139(10) Uani 1 1 d .
O13W O 0.9315(14) 0.4422(14) 0.1707(9) 0.168(12) Uani 1 1 d .
O14W O 0.9716(12) 0.3051(12) 0.3924(10) 0.157(11) Uani 1 1 d .
O15W O 0.4596(13) 0.2675(12) 0.2897(7) 0.147(10) Uani 1 1 d .
O16W O 0.0817(11) 0.2622(10) 0.3739(8) 0.127(8) Uani 1 1 d .
O17W O 0.0469(14) 0.3911(11) 0.1540(9) 0.163(11) Uani 1 1 d .
O18W O 0.0687(12) 0.1614(10) 0.3651(9) 0.147(10) Uani 1 1 d .
O19W O 0.5810(12) 0.4774(15) 0.3909(16) 0.26(3) Uani 1 1 d .
O20W O 0.4289(19) 0.940(2) 0.0456(17) 0.136(19) Uani 0.50 1 d P
O21W O 0.715(3) 0.026(3) 0.1511(19) 0.17(2) Uani 0.50 1 d P
O22W O 0.1334(12) 0.0795(11) 0.4150(11) 0.169(13) Uani 1 1 d .
O23W O 0.056(3) 0.331(3) 0.975(2) 0.183(12) Uani 0.50 1 d P
O24W O 0.4092(19) 0.1706(12) 0.1530(10) 0.197(15) Uani 1 1 d .
O25W O 0.3593(12) 0.1817(11) 0.2225(10) 0.154(11) Uani 1 1 d .
O26W O 0.4078(12) 0.5118(14) 0.9718(8) 0.165(12) Uani 1 1 d .
O27W O 0.4276(17) 0.1005(10) 0.2706(9) 0.174(13) Uani 1 1 d .
O28W O 0.6263(11) 0.2551(15) 0.3469(13) 0.209(18) Uani 1 1 d .
O29W O 0.584(3) 0.536(5) 0.324(3) 0.32(6) Uani 0.50 1 d P
O30W O 0.3785(12) 0.2764(13) 0.2350(9) 0.163(12) Uani 1 1 d .
O31W O 0.450(3) 0.613(2) 0.3975(19) 0.16(2) Uani 0.50 1 d P
O32W O 0.0690(13) 0.2840(15) 0.0767(11) 0.182(12) Uani 1 1 d .
O33W O 0.7156(15) 0.329(2) 0.2904(17) 0.28(3) Uani 1 1 d .
O34W O 0.6290(14) 0.2154(17) 0.2858(12) 0.206(16) Uani 1 1 d .
O35W O 0.4321(19) 0.3401(12) 0.1717(9) 0.199(16) Uani 1 1 d .
O36W O 0.298(3) 0.463(3) 0.5281(14) 0.17(3) Uani 0.50 1 d P
O37W O 0.532(3) 0.174(3) 0.071(2) 0.182(12) Uani 0.50 1 d P
O38W O 0.0273(15) 0.2952(15) 0.1446(13) 0.205(17) Uani 1 1 d .
O39W O 0.557(3) 0.622(3) 0.1310(19) 0.35(3) Uani 1 1 d .
O40W O 0.9053(15) 0.2699(14) 0.1519(13) 0.206(16) Uani 1 1 d .
O41W O 0.9451(15) 0.1463(13) 0.3780(10) 0.183(12) Uani 1 1 d .
O42W O 0.455(3) 0.5971(19) 0.4856(19) 0.21(4) Uani 0.50 1 d P
O43W O 0.6749(16) 0.3002(14) 0.5103(13) 0.204(16) Uani 1 1 d .
O44W O 0.473(4) 0.186(4) 0.514(2) 0.28(5) Uani 0.50 1 d P
O45W O 0.607(2) 0.187(3) 0.4481(17) 0.18(3) Uani 0.50 1 d P
O46W O 0.6636(14) 0.376(2) 0.365(2) 0.16(3) Uani 0.50 1 d P
O47W O 0.464(3) 0.950(3) 0.473(2) 0.20(3) Uani 0.50 1 d P
O48W O 0.866(2) 0.237(2) 0.4023(13) 0.124(16) Uani 0.50 1 d P
O49W O 0.327(3) 0.599(2) 0.456(2) 0.17(3) Uani 0.50 1 d P
O50W O 0.491(3) 0.276(3) 0.114(2) 0.20(3) Uani 0.50 1 d P
O51W O 0.041(4) 0.026(3) 0.4645(19) 0.23(4) Uani 0.50 1 d P
O52W O 0.383(4) 0.174(3) 0.563(2) 0.27(5) Uani 0.50 1 d P
O53W O 0.960(5) 0.948(5) 0.449(3) 0.36(8) Uani 0.50 1 d P
O54W O 0.358(3) 0.264(2) 0.9398(19) 0.17(2) Uani 0.50 1 d P
O55W O 0.5397(19) 0.304(2) 0.0202(19) 0.19(3) Uani 0.50 1 d P

loop_
_atom_site_aniso_label
_atom_site_aniso_U_11
_atom_site_aniso_U_22
_atom_site_aniso_U_33
_atom_site_aniso_U_23
_atom_site_aniso_U_13
_atom_site_aniso_U_12
W1 0.0932(7) 0.0959(9) 0.0513(7) -0.0226(7) -0.0094(6) -0.0101(6)
W2 0.0969(7) 0.0896(9) 0.0706(9) -0.0404(8) -0.0122(6) -0.0207(6)
W3 0.0716(6) 0.1059(10) 0.0761(9) -0.0364(8) -0.0105(6) -0.0126(6)
W4 0.0766(6) 0.0851(8) 0.0837(9) -0.0384(8) -0.0083(6) -0.0007(6)
W5 0.0932(7) 0.0746(8) 0.0654(8) -0.0152(7) -0.0045(6) -0.0151(6)
W6 0.0789(6) 0.0954(9) 0.0539(7) -0.0245(7) 0.0047(5) -0.0104(6)
W7 0.0887(7) 0.0766(8) 0.0753(9) -0.0385(7) -0.0062(6) -0.0075(6)
W8 0.0998(7) 0.0811(8) 0.0664(8) -0.0266(7) -0.0016(6) -0.0317(6)
W9 0.0706(6) 0.1109(10) 0.0717(8) -0.0379(8) 0.0068(6) -0.0217(6)
W10 0.1482(11) 0.0829(9) 0.0720(10) 0.0024(8) -0.0241(9) -0.0134(8)
W11 0.1346(10) 0.0584(7) 0.0999(12) -0.0081(8) -0.0235(9) -0.0087(7)
W12 0.1107(9) 0.0756(8) 0.1065(12) -0.0180(9) -0.0325(8) 0.0048(7)
W13 0.0955(8) 0.0723(8) 0.0909(10) -0.0216(8) -0.0199(7) -0.0113(6)
W14 0.1302(10) 0.0813(9) 0.0654(9) -0.0191(8) -0.0122(7) -0.0134(7)
W15 0.1175(9) 0.0926(10) 0.0679(9) -0.0051(8) 0.0066(7) -0.0223(7)
W16 0.1086(9) 0.0686(8) 0.0978(11) -0.0138(8) -0.0071(8) -0.0261(7)
W17 0.1118(8) 0.0640(7) 0.0839(10) -0.0239(7) -0.0112(7) -0.0098(6)
W18 0.0823(7) 0.0831(8) 0.0894(10) -0.0258(8) -0.0039(6) -0.0040(6)
W19 0.1266(10) 0.1121(11) 0.0757(10) -0.0408(9) 0.0310(8) -0.0139(8)
W20 0.1510(12) 0.1079(11) 0.0916(11) -0.0624(10) 0.0136(9) -0.0189(9)
W21 0.1537(12) 0.1270(13) 0.0559(9) -0.0357(9) -0.0017(8) -0.0138(10)
W22 0.1166(10) 0.1258(12) 0.0759(10) -0.0342(10) -0.0112(8) -0.0071(9)
W23 0.1406(11) 0.0872(9) 0.0561(8) -0.0145(8) 0.0028(8) -0.0079(8)
W24 0.1102(8) 0.0869(9) 0.0656(8) -0.0217(7) 0.0243(7) -0.0274(7)
W25 0.0962(8) 0.0923(9) 0.0787(9) -0.0240(8) 0.0161(7) -0.0081(7)
W26 0.1277(10) 0.0726(8) 0.0911(11) -0.0355(8) 0.0117(8) -0.0137(7)
W27 0.1211(10) 0.1047(11) 0.1036(12) -0.0548(10) 0.0063(8) -0.0318(8)
W28 0.1051(9) 0.1172(12) 0.1615(18) -0.0588(12) 0.0124(10) -0.0533(9)
W29 0.0843(8) 0.1257(12) 0.1469(16) -0.0485(12) 0.0303(8) -0.0449(8)
W30 0.0760(8) 0.1421(14) 0.1632(18) -0.0569(13) -0.0113(9) -0.0300(8)
W31 0.0932(8) 0.1292(13) 0.1112(13) -0.0416(11) -0.0156(8) -0.0197(8)
W32 0.1128(9) 0.1077(11) 0.1250(14) -0.0585(11) 0.0082(9) -0.0360(8)
W33 0.1100(9) 0.0787(9) 0.1298(14) -0.0316(9) 0.0101(9) -0.0299(7)
W34 0.0944(8) 0.1010(10) 0.1040(12) -0.0261(9) 0.0227(8) -0.0289(7)
W35 0.0714(6) 0.1002(10) 0.1261(13) -0.0487(10) 0.0232(7) -0.0211(6)
W36 0.0741(7) 0.1020(10) 0.1423(15) -0.0409(10) -0.0108(8) -0.0073(7)
W37 0.1624(12) 0.0695(8) 0.1007(12) -0.0173(8) 0.0562(10) -0.0402(8)
W38 0.1539(12) 0.0825(9) 0.0648(9) 0.0086(8) 0.0278(8) -0.0116(8)
W39 0.1263(9) 0.0870(9) 0.0723(9) -0.0151(8) 0.0456(8) -0.0348(8)
W40 0.1150(8) 0.0742(8) 0.0546(7) -0.0167(7) 0.0273(6) -0.0170(6)
W41 0.1021(8) 0.1071(10) 0.0664(9) -0.0239(8) 0.0259(7) -0.0310(7)
W42 0.1510(11) 0.0902(10) 0.0850(10) -0.0375(9) 0.0416(9) -0.0533(9)
W43 0.1515(12) 0.0662(8) 0.1063(12) -0.0223(8) 0.0561(10) -0.0215(8)
W44 0.1249(10) 0.0927(10) 0.0801(10) 0.0068(9) 0.0195(8) 0.0012(8)
W45 0.1349(10) 0.0876(9) 0.0490(8) -0.0078(7) 0.0080(7) -0.0180(8)
W46 0.0780(7) 0.1006(10) 0.0900(10) -0.0331(8) 0.0203(6) 0.0019(6)
W47 0.0872(8) 0.0966(10) 0.1048(12) -0.0208(9) -0.0015(7) 0.0193(7)
W48 0.1088(9) 0.0754(8) 0.1163(13) -0.0379(9) 0.0187(8) 0.0070(7)
W49 0.1115(9) 0.0659(8) 0.1047(12) -0.0193(8) 0.0219(8) -0.0101(7)
W50 0.1024(8) 0.0950(10) 0.0738(9) -0.0047(8) 0.0017(7) 0.0066(7)
W51 0.0782(7) 0.0973(9) 0.0848(10) -0.0275(8) -0.0063(6) -0.0020(6)
W52 0.0663(6) 0.0804(8) 0.0837(9) -0.0214(7) 0.0128(6) -0.0118(5)
W53 0.0783(6) 0.0960(9) 0.0680(8) -0.0241(7) 0.0099(6) -0.0077(6)
W54 0.0963(8) 0.0825(8) 0.0943(11) -0.0410(8) 0.0074(7) -0.0126(6)
Mo1 0.0844(14) 0.0599(14) 0.0693(17) -0.0236(13) -0.0086(12) -0.0100(11)
Mo2 0.0926(15) 0.0569(13) 0.0724(18) -0.0210(13) -0.0097(13) -0.0128(11)
Mo3 0.0675(12) 0.0771(15) 0.0590(15) -0.0224(13) -0.0006(10) -0.0120(11)
Mo4 0.0662(12) 0.0767(15) 0.0619(16) -0.0219(13) 0.0019(11) -0.0087(11)
Mo5 0.0803(13) 0.0835(16) 0.0468(14) -0.0231(13) 0.0064(11) -0.0248(12)
Mo6 0.0931(15) 0.0861(17) 0.0488(14) -0.0214(14) 0.0130(12) -0.0295(13)
Mo7 0.0856(14) 0.0635(14) 0.0603(16) -0.0143(13) 0.0026(12) -0.0103(11)
Mo8 0.0889(14) 0.0699(15) 0.0597(16) -0.0134(14) 0.0037(12) -0.0123(12)
Mo9 0.0840(14) 0.0714(16) 0.0745(18) -0.0131(14) 0.0062(13) -0.0156(12)
Mo10 0.0811(14) 0.0728(16) 0.0816(19) -0.0161(15) 0.0043(13) -0.0156(12)
Mo11 0.0875(15) 0.0888(18) 0.0783(19) -0.0348(16) 0.0028(13) -0.0142(13)
Mo12 0.0856(15) 0.0908(19) 0.086(2) -0.0359(17) 0.0061(14) -0.0174(13)
Mo13 0.1108(17) 0.0665(15) 0.0550(16) -0.0177(13) 0.0148(13) -0.0222(13)
Mo14 0.1108(17) 0.0647(15) 0.0526(15) -0.0163(13) 0.0179(13) -0.0207(13)
Mo15 0.0994(16) 0.0712(16) 0.0691(18) -0.0099(14) 0.0258(14) -0.0126(13)
Mo16 0.0869(14) 0.0714(16) 0.0665(17) -0.0123(14) 0.0167(12) -0.0079(12)
Mo17 0.0693(12) 0.0744(16) 0.102(2) -0.0350(16) 0.0094(13) -0.0139(11)
Mo18 0.0685(12) 0.0709(15) 0.0873(19) -0.0305(15) 0.0102(12) -0.0141(11)
As1 0.0677(13) 0.0675(16) 0.0500(16) -0.0244(14) 0.0009(11) -0.0148(12)
As2 0.0888(16) 0.0579(16) 0.0626(19) -0.0129(15) -0.0058(14) -0.0122(13)
As3 0.0971(17) 0.0759(18) 0.0543(18) -0.0280(16) 0.0089(14) -0.0148(14)
As4 0.0721(15) 0.0808(19) 0.102(3) -0.0358(19) 0.0075(15) -0.0235(14)
As5 0.1054(18) 0.0633(17) 0.0540(18) -0.0133(15) 0.0262(15) -0.0187(14)
As6 0.0709(14) 0.0644(16) 0.0655(19) -0.0203(15) 0.0064(13) -0.0059(12)
S1 0.113(5) 0.069(5) 0.096(6) -0.035(5) 0.016(5) -0.024(4)
S2 0.103(5) 0.085(5) 0.123(8) -0.041(6) 0.029(5) -0.035(4)
S3 0.069(4) 0.094(5) 0.072(5) -0.007(4) 0.007(3) -0.008(3)
S4 0.081(4) 0.077(5) 0.075(5) -0.004(4) 0.000(4) -0.020(3)
S5 0.091(4) 0.100(6) 0.063(5) -0.028(5) 0.022(4) -0.019(4)
S6 0.109(5) 0.088(5) 0.054(5) -0.020(4) 0.008(4) -0.011(4)
S7 0.081(4) 0.104(6) 0.058(5) -0.009(4) 0.005(3) -0.014(4)
S8 0.108(5) 0.092(6) 0.074(6) -0.017(5) -0.005(4) -0.033(4)
S9 0.096(5) 0.114(6) 0.060(5) -0.024(5) 0.016(4) -0.014(4)
S10 0.088(4) 0.093(6) 0.085(6) -0.023(5) -0.001(4) -0.008(4)
S11 0.098(5) 0.092(6) 0.114(8) -0.032(6) 0.021(5) -0.014(4)
S12 0.097(5) 0.105(6) 0.085(6) -0.022(5) -0.015(4) -0.001(4)
S13 0.106(5) 0.089(6) 0.113(8) -0.042(6) -0.005(5) -0.011(4)
S14 0.131(6) 0.072(5) 0.113(8) -0.025(5) -0.017(6) -0.013(5)
S15 0.097(5) 0.108(6) 0.083(6) -0.036(5) 0.025(4) -0.025(4)
S16 0.095(5) 0.099(6) 0.071(5) -0.013(5) 0.003(4) -0.012(4)
S17 0.141(7) 0.072(5) 0.100(7) -0.021(5) -0.011(5) -0.020(5)
S18 0.143(7) 0.090(6) 0.084(7) -0.026(5) -0.004(5) -0.029(5)
O1 0.144(17) 0.132(19) 0.051(13) -0.035(14) -0.029(12) -0.016(14)
O2 0.090(11) 0.113(15) 0.035(10) -0.014(11) -0.012(8) -0.010(10)
O3 0.099(11) 0.113(15) 0.021(9) -0.006(10) 0.012(8) -0.018(10)
O4 0.134(15) 0.083(13) 0.058(13) -0.038(11) -0.022(11) 0.006(11)
O5 0.071(9) 0.100(13) 0.058(12) -0.047(11) 0.017(8) -0.021(9)
O6 0.083(10) 0.084(12) 0.058(12) -0.028(10) -0.001(9) -0.025(9)
O7 0.133(15) 0.110(16) 0.068(14) -0.029(13) -0.033(12) -0.052(12)
O8 0.082(11) 0.136(18) 0.108(18) -0.045(15) -0.027(11) -0.053(11)
O9 0.110(12) 0.093(13) 0.050(12) -0.052(11) -0.016(9) -0.007(10)
O10 0.078(10) 0.087(13) 0.064(12) -0.037(11) 0.011(9) -0.019(9)
O11 0.070(9) 0.053(9) 0.058(11) 0.000(9) -0.006(8) -0.019(7)
O12 0.069(10) 0.141(19) 0.094(17) -0.023(15) -0.035(10) -0.015(11)
O13 0.068(10) 0.16(2) 0.072(14) -0.054(15) -0.018(9) -0.028(11)
O14 0.063(9) 0.120(16) 0.090(16) -0.045(13) -0.027(9) -0.005(10)
O15 0.093(10) 0.052(9) 0.045(10) -0.025(9) 0.006(8) -0.004(8)
O16 0.120(15) 0.105(17) 0.11(2) -0.043(16) -0.034(14) 0.030(13)
O17 0.082(10) 0.093(13) 0.063(12) -0.036(11) 0.003(9) -0.024(9)
O18 0.097(12) 0.077(13) 0.087(16) -0.031(12) -0.018(11) 0.004(10)
O19 0.077(10) 0.113(16) 0.078(15) -0.039(13) 0.008(9) -0.018(10)
O20 0.155(19) 0.074(14) 0.12(2) 0.009(15) -0.033(16) -0.026(13)
O21 0.099(11) 0.066(11) 0.067(13) -0.028(10) -0.027(10) 0.000(9)
O22 0.091(11) 0.099(15) 0.066(13) -0.012(12) -0.006(10) -0.024(10)
O23 0.090(11) 0.131(18) 0.057(13) -0.033(13) 0.032(10) 0.003(11)
O24 0.094(12) 0.078(13) 0.079(15) -0.020(12) -0.013(10) -0.001(10)
O25 0.092(11) 0.076(12) 0.062(13) -0.024(11) -0.002(9) -0.001(9)
O26 0.109(14) 0.104(16) 0.101(18) -0.045(15) 0.019(12) 0.020(12)
O27 0.078(10) 0.080(12) 0.088(15) -0.025(11) -0.016(9) -0.035(9)
O28 0.090(11) 0.087(13) 0.065(13) -0.033(11) -0.010(9) -0.012(9)
O29 0.125(15) 0.099(16) 0.093(17) -0.007(14) 0.002(13) -0.052(13)
O30 0.088(11) 0.073(12) 0.071(13) -0.029(11) -0.016(9) -0.009(9)
O31 0.097(12) 0.114(16) 0.075(14) -0.008(13) 0.008(11) -0.056(11)
O32 0.139(16) 0.15(2) 0.050(13) -0.030(14) 0.036(12) -0.064(15)
O33 0.092(11) 0.084(13) 0.058(12) -0.023(11) 0.002(9) -0.026(9)
O34 0.22(2) 0.083(16) 0.074(17) 0.033(14) -0.024(17) -0.038(16)
O35 0.27(3) 0.063(12) 0.020(10) 0.026(10) -0.036(14) -0.068(15)
O36 0.135(16) 0.109(17) 0.071(15) -0.013(14) -0.042(13) -0.018(13)
O37 0.105(13) 0.073(13) 0.091(17) 0.005(12) -0.015(11) 0.001(10)
O38 0.143(17) 0.064(13) 0.12(2) -0.007(14) -0.019(15) -0.008(12)
O39 0.109(13) 0.081(13) 0.069(14) -0.008(12) 0.002(11) -0.015(10)
O40 0.21(2) 0.055(13) 0.13(2) 0.003(15) -0.05(2) -0.020(14)
O41 0.151(19) 0.046(12) 0.24(4) -0.037(17) -0.07(2) 0.022(12)
O42 0.182(18) 0.033(9) 0.055(12) 0.010(9) 0.005(12) -0.028(11)
O43 0.109(14) 0.087(15) 0.11(2) -0.022(14) -0.036(13) 0.015(11)
O44 0.101(11) 0.051(10) 0.061(12) -0.017(9) -0.009(9) -0.018(8)
O45 0.136(18) 0.087(16) 0.20(3) -0.054(19) -0.082(19) 0.052(14)
O46 0.087(12) 0.101(15) 0.117(19) -0.046(14) -0.059(12) 0.013(10)
O47 0.116(13) 0.059(11) 0.084(16) -0.005(11) -0.030(11) -0.011(10)
O48 0.083(10) 0.071(11) 0.071(13) -0.018(11) -0.033(9) 0.012(9)
O49 0.127(16) 0.101(16) 0.14(2) -0.054(16) -0.036(15) -0.026(13)
O50 0.108(13) 0.066(11) 0.092(16) -0.021(12) -0.012(11) -0.039(10)
O51 0.115(14) 0.063(12) 0.13(2) -0.013(13) -0.045(14) -0.006(10)
O52 0.062(9) 0.097(14) 0.111(18) -0.028(13) -0.025(10) -0.001(9)
O53 0.18(2) 0.117(19) 0.079(17) -0.049(16) -0.014(15) 0.006(15)
O54 0.112(13) 0.058(11) 0.079(15) -0.027(11) -0.015(11) -0.010(9)
O55 0.171(18) 0.090(15) 0.049(13) -0.033(12) -0.026(12) 0.004(13)
O56 0.117(16) 0.14(2) 0.12(2) -0.041(19) 0.019(15) -0.017(15)
O57 0.091(11) 0.087(14) 0.082(15) -0.015(12) -0.021(10) -0.013(10)
O58 0.110(13) 0.086(14) 0.085(16) -0.003(13) 0.009(11) -0.035(11)
O59 0.120(16) 0.15(2) 0.15(3) -0.06(2) 0.019(16) -0.047(15)
O60 0.092(12) 0.080(13) 0.099(17) -0.018(13) 0.002(11) -0.005(10)
O61 0.112(13) 0.058(11) 0.106(18) 0.004(12) -0.051(12) -0.013(10)
O62 0.123(16) 0.13(2) 0.092(19) -0.028(16) -0.015(13) 0.010(14)
O63 0.116(13) 0.053(11) 0.075(14) 0.008(10) -0.021(11) -0.013(10)
O64 0.081(11) 0.091(14) 0.100(17) -0.025(13) -0.011(11) 0.005(10)
O65 0.21(2) 0.13(2) 0.081(17) -0.066(16) 0.038(16) -0.007(17)
O66 0.092(11) 0.077(12) 0.061(12) -0.022(10) -0.022(9) -0.020(9)
O67 0.16(2) 0.15(2) 0.096(19) -0.067(18) 0.057(16) -0.020(17)
O68 0.149(18) 0.17(2) 0.044(12) -0.018(14) 0.055(12) 0.000(16)
O69 0.088(12) 0.119(17) 0.098(17) -0.045(15) 0.024(11) -0.006(11)
O70 0.164(18) 0.100(16) 0.045(12) -0.015(12) 0.018(12) 0.005(13)
O71 0.166(19) 0.14(2) 0.071(16) -0.066(16) 0.019(14) 0.008(15)
O72 0.091(11) 0.077(12) 0.082(15) -0.032(12) -0.001(10) -0.019(9)
O73 0.22(3) 0.114(19) 0.09(2) -0.056(17) 0.039(18) -0.004(18)
O74 0.146(18) 0.13(2) 0.12(2) -0.059(18) 0.012(15) -0.053(15)
O75 0.20(2) 0.106(18) 0.059(15) -0.034(14) -0.009(15) -0.006(16)
O76 0.133(16) 0.078(14) 0.11(2) -0.032(14) 0.034(14) 0.010(12)
O77 0.150(16) 0.097(15) 0.072(15) -0.062(13) 0.005(12) -0.017(12)
O78 0.17(2) 0.22(3) 0.065(17) -0.06(2) 0.004(15) -0.01(2)
O79 0.147(17) 0.124(18) 0.045(12) -0.032(13) 0.010(12) -0.002(14)
O80 0.128(16) 0.15(2) 0.068(16) -0.018(15) -0.034(13) -0.034(15)
O81 0.155(16) 0.087(14) 0.044(12) -0.040(11) -0.002(11) -0.003(12)
O82 0.131(19) 0.20(3) 0.14(3) -0.05(2) -0.023(18) 0.005(19)
O83 0.092(12) 0.091(14) 0.096(17) -0.034(13) 0.000(11) -0.013(10)
O84 0.151(18) 0.129(19) 0.079(17) -0.045(16) -0.018(14) -0.022(15)
O85 0.122(14) 0.17(2) 0.020(10) -0.014(12) 0.007(10) -0.001(14)
O86 0.18(2) 0.087(15) 0.069(16) -0.006(13) -0.024(14) -0.013(14)
O87 0.115(14) 0.103(16) 0.080(15) -0.034(13) 0.028(11) -0.038(12)
O88 0.19(2) 0.105(16) 0.018(9) -0.011(10) 0.043(11) -0.032(15)
O89 0.140(17) 0.093(16) 0.100(19) -0.008(14) 0.036(14) -0.027(13)
O90 0.143(14) 0.074(12) 0.025(9) -0.015(9) 0.032(9) -0.040(11)
O91 0.107(13) 0.104(15) 0.053(12) -0.008(12) 0.019(10) -0.011(11)
O92 0.127(18) 0.14(2) 0.18(3) -0.07(2) -0.005(18) 0.001(15)
O93 0.106(12) 0.059(11) 0.067(13) 0.000(10) 0.022(10) -0.019(9)
O94 0.141(15) 0.089(14) 0.059(13) -0.045(12) 0.017(11) -0.004(12)
O95 0.17(2) 0.083(15) 0.11(2) -0.016(15) 0.007(16) -0.023(14)
O96 0.112(13) 0.082(14) 0.084(15) -0.021(12) 0.030(11) -0.026(11)
O97 0.179(19) 0.066(12) 0.064(14) -0.026(11) 0.035(13) -0.021(12)
O98 0.126(17) 0.18(3) 0.13(2) -0.06(2) 0.013(16) -0.065(17)
O99 0.088(11) 0.089(14) 0.103(18) -0.033(13) 0.010(11) -0.006(10)
O100 0.128(18) 0.14(2) 0.21(3) -0.06(2) 0.011(19) -0.072(16)
O101 0.20(2) 0.109(18) 0.18(3) -0.08(2) -0.04(2) -0.073(17)
O102 0.102(14) 0.072(13) 0.18(3) -0.027(16) 0.036(15) -0.039(11)
O103 0.076(12) 0.14(2) 0.17(3) -0.066(19) -0.004(13) -0.055(12)
O104 0.096(13) 0.15(2) 0.13(2) -0.060(18) 0.017(13) -0.049(13)
O105 0.090(12) 0.097(15) 0.12(2) -0.039(15) -0.035(12) -0.024(11)
O106 0.076(12) 0.16(2) 0.17(3) -0.01(2) 0.011(14) -0.047(13)
O107 0.072(11) 0.21(3) 0.15(2) -0.10(2) 0.033(12) -0.082(14)
O108 0.098(13) 0.118(18) 0.092(17) 0.003(14) 0.031(12) -0.030(12)
O109 0.070(11) 0.18(2) 0.15(2) -0.08(2) 0.049(12) -0.056(13)
O110 0.085(12) 0.15(2) 0.15(2) -0.097(19) 0.030(13) -0.063(13)
O111 0.134(17) 0.15(2) 0.13(2) -0.041(18) -0.063(16) -0.075(15)
O112 0.081(13) 0.18(3) 0.21(3) -0.09(2) -0.015(15) -0.051(15)
O113 0.063(10) 0.127(18) 0.13(2) -0.028(16) -0.028(11) -0.004(11)
O114 0.071(10) 0.100(15) 0.106(17) -0.017(13) -0.011(10) -0.038(10)
O115 0.128(18) 0.14(2) 0.15(3) 0.01(2) 0.000(17) -0.006(16)
O116 0.096(12) 0.112(16) 0.070(14) -0.043(13) 0.007(10) -0.028(11)
O117 0.140(17) 0.116(18) 0.096(18) -0.046(15) -0.020(14) -0.038(14)
O118 0.069(11) 0.132(19) 0.12(2) -0.013(16) -0.016(11) -0.003(11)
O119 0.092(14) 0.25(3) 0.11(2) -0.03(2) -0.013(14) -0.027(17)
O120 0.088(12) 0.067(12) 0.15(2) -0.029(14) 0.019(12) -0.037(10)
O121 0.078(11) 0.070(13) 0.21(3) -0.039(16) -0.017(14) -0.003(10)
O122 0.17(2) 0.085(17) 0.15(3) 0.026(17) -0.020(19) -0.011(15)
O123 0.106(13) 0.113(17) 0.093(17) -0.050(15) -0.002(12) -0.021(12)
O124 0.092(13) 0.13(2) 0.14(2) -0.023(18) 0.016(14) -0.030(13)
O125 0.130(17) 0.115(19) 0.13(2) -0.001(17) -0.006(15) -0.001(14)
O126 0.076(11) 0.085(14) 0.14(2) -0.030(14) 0.008(12) -0.022(10)
O127 0.099(12) 0.091(15) 0.116(19) -0.038(14) 0.049(12) -0.025(11)
O128 0.093(13) 0.106(17) 0.18(3) -0.078(18) 0.031(14) -0.026(12)
O129 0.074(11) 0.131(18) 0.13(2) -0.068(17) 0.016(11) -0.033(11)
O130 0.055(9) 0.091(14) 0.14(2) -0.030(14) 0.011(10) -0.022(9)
O131 0.085(12) 0.110(18) 0.15(2) -0.018(17) -0.009(13) -0.001(11)
O132 0.082(11) 0.104(15) 0.104(17) -0.047(14) 0.014(11) -0.025(10)
O133 0.25(3) 0.085(17) 0.16(3) -0.013(18) 0.12(2) -0.081(19)
O134 0.121(16) 0.080(15) 0.17(3) 0.040(17) 0.065(16) -0.003(12)
O135 0.164(19) 0.075(14) 0.101(18) -0.021(14) 0.050(15) -0.034(13)
O136 0.149(18) 0.104(17) 0.099(18) -0.020(15) 0.052(15) -0.053(14)
O137 0.109(13) 0.081(14) 0.094(16) -0.006(12) 0.051(12) -0.037(11)
O138 0.130(15) 0.055(11) 0.110(18) -0.019(12) 0.034(13) -0.025(10)
O139 0.19(2) 0.096(17) 0.10(2) 0.050(15) 0.058(17) 0.007(16)
O140 0.18(2) 0.087(15) 0.080(17) 0.052(14) -0.056(16) -0.031(14)
O141 0.161(18) 0.104(17) 0.044(12) 0.001(12) 0.019(12) -0.017(14)
O142 0.154(16) 0.068(12) 0.057(12) 0.001(10) 0.069(12) -0.021(11)
O143 0.129(14) 0.046(10) 0.062(12) -0.002(9) 0.030(11) -0.022(9)
O144 0.17(2) 0.16(2) 0.062(14) -0.010(15) 0.064(14) -0.097(18)
O145 0.119(14) 0.134(19) 0.065(14) -0.031(14) 0.033(12) -0.040(13)
O146 0.141(15) 0.087(14) 0.053(12) -0.003(11) 0.046(11) -0.021(12)
O147 0.096(11) 0.084(13) 0.076(14) -0.041(11) 0.049(10) -0.027(10)
O148 0.21(2) 0.073(14) 0.057(14) -0.004(12) 0.042(14) -0.004(14)
O149 0.114(12) 0.092(13) 0.021(9) -0.011(9) 0.029(9) -0.006(10)
O150 0.146(15) 0.094(14) 0.017(8) -0.011(9) 0.043(9) -0.049(12)
O151 0.107(12) 0.105(15) 0.052(12) -0.023(11) 0.034(10) -0.039(11)
O152 0.116(15) 0.18(3) 0.072(16) -0.026(17) -0.014(12) -0.033(15)
O153 0.109(13) 0.097(14) 0.060(13) -0.029(12) 0.027(10) -0.027(11)
O154 0.121(15) 0.109(17) 0.12(2) -0.026(15) 0.023(13) -0.074(13)
O155 0.18(2) 0.18(3) 0.12(2) -0.09(2) 0.063(18) -0.12(2)
O156 0.116(14) 0.075(13) 0.088(16) -0.002(12) 0.021(12) -0.034(11)
O157 0.136(15) 0.096(15) 0.067(14) -0.021(13) 0.025(12) -0.038(12)
O158 0.132(18) 0.074(15) 0.23(4) 0.029(19) 0.04(2) -0.017(13)
O159 0.099(12) 0.062(11) 0.092(16) 0.000(11) 0.038(11) -0.016(9)
O160 0.17(2) 0.089(17) 0.16(3) -0.033(18) 0.054(19) -0.001(15)
O161 0.34(4) 0.21(3) 0.063(17) -0.05(2) 0.07(2) -0.18(3)
O162 0.110(13) 0.086(14) 0.058(13) -0.007(11) 0.021(10) -0.027(11)
O163 0.122(14) 0.133(19) 0.031(10) 0.024(12) -0.002(10) -0.036(13)
O164 0.19(2) 0.112(18) 0.056(14) -0.012(14) -0.004(14) -0.029(16)
O165 0.100(12) 0.097(14) 0.038(10) -0.006(10) 0.006(9) -0.025(10)
O166 0.085(12) 0.15(2) 0.112(19) -0.065(17) 0.030(12) 0.026(12)
O167 0.093(12) 0.091(14) 0.083(15) -0.036(12) 0.019(10) 0.028(10)
O168 0.076(10) 0.086(14) 0.096(16) -0.017(12) 0.024(10) 0.005(9)
O169 0.067(9) 0.122(16) 0.074(14) -0.032(13) 0.029(9) -0.016(10)
O170 0.074(10) 0.069(12) 0.096(16) -0.030(11) 0.014(9) 0.006(8)
O171 0.063(8) 0.071(11) 0.049(10) -0.015(9) 0.006(7) -0.007(7)
O172 0.094(14) 0.12(2) 0.21(3) -0.05(2) -0.015(16) 0.055(13)
O173 0.086(12) 0.104(16) 0.110(19) -0.018(15) -0.008(12) 0.031(11)
O174 0.16(2) 0.088(16) 0.12(2) -0.011(15) 0.037(16) 0.059(14)
O175 0.096(12) 0.096(15) 0.092(17) -0.007(13) -0.005(11) 0.017(11)
O176 0.067(9) 0.064(10) 0.054(11) -0.006(9) -0.014(8) 0.013(8)
O177 0.132(17) 0.105(18) 0.18(3) -0.067(19) 0.028(17) 0.012(14)
O178 0.101(13) 0.118(18) 0.20(3) -0.11(2) 0.066(15) -0.044(13)
O179 0.133(16) 0.102(17) 0.105(19) -0.031(15) 0.022(14) -0.015(13)
O180 0.095(11) 0.043(9) 0.069(13) -0.017(9) -0.015(9) 0.009(8)
O181 0.138(18) 0.083(15) 0.14(3) -0.006(16) -0.003(16) -0.022(13)
O182 0.069(9) 0.083(12) 0.063(12) -0.013(10) 0.011(8) -0.005(8)
O183 0.104(13) 0.084(14) 0.115(19) -0.054(14) -0.002(12) -0.011(10)
O184 0.134(15) 0.065(12) 0.078(15) -0.015(11) 0.030(12) 0.009(11)
O185 0.134(18) 0.16(2) 0.09(2) -0.026(18) -0.007(15) -0.007(16)
O186 0.089(11) 0.111(16) 0.069(14) -0.038(12) 0.027(10) -0.011(10)
O187 0.107(13) 0.112(16) 0.049(12) -0.011(12) -0.018(10) 0.020(11)
O188 0.099(13) 0.14(2) 0.12(2) -0.040(17) -0.011(13) -0.044(13)
O189 0.089(11) 0.085(13) 0.081(14) -0.050(12) -0.002(10) -0.003(9)
O190 0.071(10) 0.088(13) 0.091(16) -0.022(12) -0.005(10) -0.012(9)
O191 0.083(11) 0.091(15) 0.13(2) -0.025(15) 0.016(12) -0.015(10)
O192 0.052(8) 0.076(11) 0.081(13) -0.030(11) 0.000(8) 0.003(8)
O193 0.086(11) 0.112(16) 0.105(17) -0.063(14) 0.038(11) -0.020(11)
O194 0.17(2) 0.14(2) 0.071(17) -0.024(16) -0.014(15) -0.041(17)
O195 0.078(10) 0.068(11) 0.081(14) -0.027(11) 0.005(9) -0.005(8)
O196 0.104(12) 0.079(13) 0.091(16) -0.040(12) 0.020(11) -0.002(10)
O197 0.138(17) 0.125(19) 0.077(17) -0.026(15) -0.038(13) -0.019(14)
O198 0.076(10) 0.060(11) 0.100(16) -0.028(11) 0.011(10) 0.000(8)
O199 0.131(15) 0.077(13) 0.085(16) -0.020(13) -0.043(13) 0.000(11)
O200 0.138(16) 0.080(14) 0.12(2) -0.041(15) -0.057(15) 0.001(12)
O201 0.091(11) 0.097(14) 0.053(11) -0.046(11) 0.011(9) -0.022(10)
O202 0.066(9) 0.082(12) 0.080(14) -0.026(11) -0.010(9) -0.010(8)
O203 0.090(11) 0.103(15) 0.058(12) -0.020(11) 0.005(9) -0.036(10)
O204 0.113(13) 0.106(15) 0.047(11) -0.018(11) -0.001(10) -0.053(11)
O205 0.093(12) 0.123(17) 0.065(14) -0.023(13) 0.002(10) -0.020(11)
O206 0.084(11) 0.086(13) 0.065(13) -0.013(11) 0.013(9) -0.001(9)
O207 0.108(13) 0.072(12) 0.087(16) -0.022(12) 0.006(11) -0.016(10)
O208 0.083(11) 0.075(12) 0.099(16) -0.020(12) -0.002(10) -0.023(9)
O209 0.090(12) 0.116(16) 0.076(15) -0.043(13) -0.008(10) -0.012(11)
O210 0.093(12) 0.127(18) 0.082(16) -0.035(14) 0.010(11) -0.020(12)
O211 0.22(2) 0.075(14) 0.047(12) -0.014(11) 0.053(14) -0.050(14)
O212 0.159(17) 0.075(13) 0.065(14) -0.023(12) 0.044(13) -0.029(12)
O213 0.119(14) 0.090(14) 0.069(14) -0.034(12) 0.025(11) -0.001(11)
O214 0.107(13) 0.075(13) 0.068(14) -0.005(11) 0.023(10) -0.018(10)
O215 0.092(12) 0.094(15) 0.13(2) -0.030(15) 0.008(12) -0.007(11)
O216 0.094(12) 0.078(13) 0.13(2) -0.041(14) 0.008(12) 0.013(10)
Na1 0.163(12) 0.085(9) 0.128(14) -0.019(9) -0.049(10) -0.009(8)
Na2 0.138(11) 0.170(16) 0.20(2) -0.090(16) 0.028(12) -0.035(11)
Na3 0.232(18) 0.173(17) 0.112(14) -0.038(13) 0.035(13) -0.081(15)
Na4 0.158(12) 0.121(12) 0.135(15) -0.045(11) -0.028(10) -0.001(9)
Na5 0.125(11) 0.146(15) 0.25(3) -0.067(16) 0.012(13) -0.026(10)
Na6 0.218(17) 0.146(15) 0.117(15) -0.033(12) 0.025(12) -0.041(13)
Na7 0.220(16) 0.128(13) 0.124(14) -0.046(11) 0.081(12) -0.061(12)
Na8 0.071(12) 0.104(18) 0.16(3) -0.073(19) 0.041(14) -0.019(11)
Na9 0.14(2) 0.065(16) 0.23(4) -0.05(2) -0.05(2) 0.011(15)
Na10 0.09(3) 0.10(3) 0.25(7) -0.15(5) 0.09(3) -0.06(2)
O1W 0.083(10) 0.087(13) 0.082(15) -0.018(12) 0.009(10) -0.023(9)
O2W 0.104(12) 0.082(13) 0.068(13) -0.012(11) 0.004(10) -0.027(10)
O3W 0.125(15) 0.082(14) 0.16(2) -0.042(16) -0.004(15) -0.033(12)
O4W 0.134(18) 0.17(3) 0.19(3) -0.13(3) -0.022(18) -0.008(16)
O5W 0.17(2) 0.111(19) 0.16(3) -0.052(19) 0.026(18) -0.034(16)
O6W 0.19(2) 0.073(14) 0.10(2) -0.032(14) 0.000(16) -0.004(14)
O7W 0.127(16) 0.099(16) 0.12(2) -0.019(15) -0.024(14) -0.035(13)
O8W 0.16(2) 0.077(15) 0.17(3) -0.011(17) 0.003(19) -0.018(14)
O9W 0.19(3) 0.26(4) 0.11(3) -0.01(3) 0.00(2) 0.03(3)
O10W 0.31(4) 0.23(4) 0.09(2) -0.08(3) -0.02(2) 0.04(3)
O11W 0.22(3) 0.15(3) 0.20(4) -0.10(3) 0.05(2) -0.01(2)
O12W 0.127(17) 0.14(2) 0.17(3) -0.07(2) -0.033(17) -0.011(15)
O13W 0.22(3) 0.19(3) 0.11(2) -0.06(2) 0.04(2) -0.05(2)
O14W 0.16(2) 0.14(2) 0.18(3) -0.04(2) -0.06(2) -0.006(18)
O15W 0.22(3) 0.17(3) 0.072(17) -0.041(18) 0.005(17) -0.08(2)
O16W 0.17(2) 0.112(18) 0.11(2) -0.052(17) -0.019(16) -0.010(15)
O17W 0.22(3) 0.099(19) 0.15(3) -0.007(19) 0.03(2) -0.032(18)
O18W 0.16(2) 0.090(17) 0.19(3) -0.012(19) 0.022(19) -0.048(15)
O19W 0.104(18) 0.20(3) 0.50(8) -0.15(4) 0.05(3) -0.08(2)
O20W 0.10(3) 0.15(5) 0.17(6) -0.06(4) 0.01(3) -0.03(3)
O21W 0.19(5) 0.19(6) 0.15(6) -0.10(5) -0.01(4) -0.06(4)
O22W 0.17(2) 0.104(19) 0.24(4) -0.02(2) -0.06(2) -0.045(16)
O23W 0.24(3) 0.14(2) 0.15(3) 0.02(2) -0.06(2) -0.04(2)
O24W 0.37(5) 0.09(2) 0.14(3) -0.03(2) -0.02(3) -0.03(2)
O25W 0.17(2) 0.098(18) 0.18(3) -0.03(2) 0.01(2) 0.008(16)
O26W 0.15(2) 0.24(3) 0.11(2) -0.09(2) 0.021(17) 0.05(2)
O27W 0.32(4) 0.082(17) 0.13(3) -0.032(18) -0.06(3) 0.00(2)
O28W 0.107(17) 0.24(4) 0.33(5) -0.17(4) 0.06(2) -0.05(2)
O29W 0.15(5) 0.43(14) 0.32(12) -0.08(11) 0.15(7) 0.07(7)
O30W 0.16(2) 0.18(3) 0.17(3) -0.04(2) -0.03(2) -0.09(2)
O31W 0.24(6) 0.11(4) 0.14(6) -0.02(4) -0.05(5) -0.02(4)
O32W 0.16(2) 0.20(3) 0.21(3) -0.09(3) 0.04(2) -0.042(19)
O33W 0.15(3) 0.36(6) 0.39(8) -0.21(6) -0.01(3) 0.00(3)
O34W 0.17(3) 0.24(4) 0.21(4) -0.08(3) 0.05(3) -0.03(2)
O35W 0.39(5) 0.12(2) 0.10(2) -0.008(19) -0.07(3) -0.10(3)
O36W 0.24(6) 0.20(6) 0.07(3) -0.09(4) -0.06(4) 0.12(5)
O37W 0.16(2) 0.20(3) 0.21(3) -0.09(3) 0.04(2) -0.042(19)
O38W 0.20(3) 0.21(4) 0.26(5) -0.15(4) -0.01(3) -0.06(2)
O39W 0.33(6) 0.36(8) 0.34(8) -0.07(6) 0.19(5) -0.13(5)
O40W 0.20(3) 0.14(3) 0.28(5) -0.05(3) 0.02(3) -0.06(2)
O41W 0.24(3) 0.14(2) 0.15(3) 0.02(2) -0.06(2) -0.04(2)
O42W 0.39(9) 0.08(3) 0.19(7) -0.10(4) -0.20(7) 0.09(4)
O43W 0.23(3) 0.14(3) 0.25(5) -0.04(3) -0.02(3) -0.06(2)
O44W 0.25(8) 0.31(10) 0.17(8) 0.11(8) -0.07(6) 0.12(7)
O45W 0.15(4) 0.25(7) 0.14(5) -0.10(5) -0.09(4) 0.15(4)
O46W 0.036(17) 0.17(5) 0.30(8) -0.12(5) 0.04(3) -0.02(2)
O47W 0.26(7) 0.24(7) 0.15(6) -0.11(6) -0.13(5) 0.08(6)
O48W 0.14(3) 0.14(4) 0.08(3) -0.04(3) 0.05(3) 0.00(3)
O49W 0.18(5) 0.11(4) 0.25(8) -0.07(5) -0.07(5) 0.04(3)
O50W 0.15(4) 0.27(8) 0.20(7) -0.14(7) 0.05(4) 0.03(5)
O51W 0.35(9) 0.14(5) 0.13(5) 0.03(4) 0.14(6) -0.03(5)
O52W 0.41(11) 0.13(5) 0.21(9) 0.13(6) -0.18(9) -0.08(6)
O53W 0.43(13) 0.43(16) 0.18(9) 0.13(10) -0.09(9) -0.30(13)
O54W 0.21(5) 0.13(5) 0.15(6) 0.01(4) 0.02(4) -0.08(4)
O55W 0.10(3) 0.16(5) 0.22(7) 0.11(5) 0.06(3) -0.02(3)

loop_
_atom_type_symbol
_atom_type_description
_atom_type_scat_dispersion_real
_atom_type_scat_dispersion_imag
_atom_type_scat_source
O O 0.0106 0.0060 'International Tables Vol C Tables 4.2.6.8 and 6.1.1.4'
S S 0.1246 0.1234 'International Tables Vol C Tables 4.2.6.8 and 6.1.1.4'
As As 0.0499 2.0058 'International Tables Vol C Tables 4.2.6.8 and 6.1.1.4'
Mo Mo -1.6832 0.6857 'International Tables Vol C Tables 4.2.6.8 and 6.1.1.4'
W W -0.8490 6.8722 'International Tables Vol C Tables 4.2.6.8 and 6.1.1.4'
K K 0.2009 0.2494 'International Tables Vol C Tables 4.2.6.8 and 6.1.1.4'
Na Na 0.0362 0.0249 'International Tables Vol C Tables 4.2.6.8 and 6.1.1.4'
H H 0.0000 0.0000 'International Tables Vol C Tables 4.2.6.8 and 6.1.1.4'

loop_
_geom_angle_atom_site_label_1
_geom_angle_atom_site_label_2
_geom_angle_atom_site_label_3
_geom_angle
_geom_angle_site_symmetry_1
_geom_angle_site_symmetry_3
O1 W1 O2 100.1(9) . .
O1 W1 O3 100.3(9) . .
O2 W1 O3 89.0(8) . .
O1 W1 O4 101.0(9) . .
O2 W1 O4 158.8(8) . .
O3 W1 O4 88.4(9) . .
O1 W1 O5 103.9(9) . .
O2 W1 O5 90.4(7) . .
O3 W1 O5 155.4(7) . .
O4 W1 O5 83.3(8) . .
O1 W1 O6 169.9(8) . .
O2 W1 O6 73.6(7) . .
O3 W1 O6 72.1(6) . .
O4 W1 O6 85.6(7) . .
O5 W1 O6 84.3(6) . .
O7 W2 O4 101.4(9) . .
O7 W2 O8 100.2(9) . .
O4 W2 O8 158.4(7) . .
O7 W2 O9 97.7(9) . .
O4 W2 O9 89.9(8) . .
O8 W2 O9 87.6(9) . .
O7 W2 O10 103.5(9) . .
O4 W2 O10 85.7(8) . .
O8 W2 O10 88.8(9) . .
O9 W2 O10 158.8(6) . .
O7 W2 O11 169.2(8) . .
O4 W2 O11 85.8(6) . .
O8 W2 O11 72.9(6) . .
O9 W2 O11 74.1(6) . .
O10 W2 O11 84.9(6) . .
O12 W3 O13 100.7(9) . .
O12 W3 O14 102.1(9) . .
O13 W3 O14 89.3(10) . .
O12 W3 O10 99.0(9) . .
O13 W3 O10 89.0(9) . .
O14 W3 O10 158.8(7) . .
O12 W3 O5 103.0(9) . .
O13 W3 O5 156.0(7) . .
O14 W3 O5 89.6(8) . .
O10 W3 O5 83.4(8) . .
O12 W3 O15 171.6(8) . .
O13 W3 O15 72.0(6) . .
O14 W3 O15 74.1(6) . .
O10 W3 O15 85.3(6) . .
O5 W3 O15 84.7(6) . .
O16 W4 O17 102.2(9) . .
O16 W4 O18 101.9(10) . .
O17 W4 O18 90.6(8) . .
O16 W4 O19 101.5(11) . .
O17 W4 O19 92.2(8) . .
O18 W4 O19 155.3(8) . .
O16 W4 O14 99.5(9) . .
O17 W4 O14 158.2(8) . .
O18 W4 O14 83.3(8) . .
O19 W4 O14 85.1(8) . .
O16 W4 O15 169.0(8) . .
O17 W4 O15 86.6(7) . .
O18 W4 O15 84.5(7) . .
O19 W4 O15 71.2(7) . .
O14 W4 O15 72.0(7) . .
O20 W5 O21 99.9(10) . .
O20 W5 O18 103.3(10) . .
O21 W5 O18 89.0(8) . .
O20 W5 O22 97.3(11) . .
O21 W5 O22 93.7(8) . .
O18 W5 O22 158.5(8) . .
O20 W5 O2 101.1(10) . .
O21 W5 O2 158.9(8) . .
O18 W5 O2 84.5(7) . .
O22 W5 O2 85.4(7) . .
O20 W5 O6 168.9(11) . .
O21 W5 O6 87.3(7) . .
O18 W5 O6 85.2(7) . .
O22 W5 O6 73.6(7) . .
O2 W5 O6 72.2(7) . .
O23 W6 O24 104.0(9) . .
O23 W6 O25 100.3(9) . .
O24 W6 O25 91.4(8) . .
O23 W6 O22 99.4(9) . .
O24 W6 O22 90.7(8) . .
O25 W6 O22 159.0(7) . .
O23 W6 O3 97.4(8) . .
O24 W6 O3 158.6(7) . .
O25 W6 O3 84.3(8) . .
O22 W6 O3 86.1(8) . .
O23 W6 O6 166.8(8) . .
O24 W6 O6 86.9(7) . .
O25 W6 O6 86.6(7) . .
O22 W6 O6 72.6(7) . .
O3 W6 O6 72.0(6) . .
O26 W7 O27 102.8(9) . .
O26 W7 O25 98.5(9) . .
O27 W7 O25 89.3(8) . .
O26 W7 O9 97.9(9) . .
O27 W7 O9 159.3(8) . .
O25 W7 O9 86.4(8) . .
O26 W7 O28 99.1(10) . .
O27 W7 O28 93.1(8) . .
O25 W7 O28 161.3(7) . .
O9 W7 O28 84.8(7) . .
O26 W7 O11 169.4(8) . .
O27 W7 O11 85.4(7) . .
O25 W7 O11 88.2(6) . .
O9 W7 O11 74.2(6) . .
O28 W7 O11 73.5(6) . .
O29 W8 O30 104.4(10) . .
O29 W8 O31 98.6(10) . .
O30 W8 O31 89.8(8) . .
O29 W8 O28 97.7(10) . .
O30 W8 O28 92.6(7) . .
O31 W8 O28 162.4(9) . .
O29 W8 O8 95.9(10) . .
O30 W8 O8 159.6(9) . .
O31 W8 O8 85.7(9) . .
O28 W8 O8 86.0(8) . .
O29 W8 O11 168.3(9) . .
O30 W8 O11 85.7(7) . .
O31 W8 O11 87.1(7) . .
O28 W8 O11 75.7(7) . .
O8 W8 O11 74.2(7) . .
O32 W9 O33 102.0(9) . .
O32 W9 O19 99.1(10) . .
O33 W9 O19 91.7(8) . .
O32 W9 O13 99.7(9) . .
O33 W9 O13 158.3(8) . .
O19 W9 O13 84.4(9) . .
O32 W9 O31 102.0(10) . .
O33 W9 O31 89.8(8) . .
O19 W9 O31 158.1(8) . .
O13 W9 O31 86.1(9) . .
O32 W9 O15 169.0(10) . .
O33 W9 O15 86.6(7) . .
O19 W9 O15 73.4(7) . .
O13 W9 O15 71.8(7) . .
O31 W9 O15 84.9(7) . .
O34 W10 O35 99.1(11) . .
O34 W10 O37 103.2(11) . .
O35 W10 O37 157.1(8) . .
O34 W10 O36 99.6(11) . .
O35 W10 O36 89.9(9) . .
O37 W10 O36 91.3(9) . .
O34 W10 O38 102.4(11) . .
O35 W10 O38 86.3(9) . .
O37 W10 O38 84.0(10) . .
O36 W10 O38 158.0(9) . .
O34 W10 O39 171.9(11) . .
O35 W10 O39 74.2(7) . .
O37 W10 O39 83.9(7) . .
O36 W10 O39 76.1(8) . .
O38 W10 O39 82.1(8) . .
O40 W11 O41 100.4(12) . .
O40 W11 O42 97.1(10) . .
O41 W11 O42 87.4(10) . .
O40 W11 O38 102.7(12) . .
O41 W11 O38 156.8(9) . .
O42 W11 O38 88.9(9) . .
O40 W11 O43 104.0(10) . .
O41 W11 O43 90.2(11) . .
O42 W11 O43 158.8(8) . .
O38 W11 O43 85.1(10) . .
O40 W11 O44 169.3(9) . .
O41 W11 O44 73.3(7) . .
O42 W11 O44 74.3(6) . .
O38 W11 O44 83.7(8) . .
O43 W11 O44 84.9(7) . .
O45 W12 O46 96.3(13) . .
O45 W12 O43 101.0(10) . .
O46 W12 O43 87.8(10) . .
O45 W12 O37 104.5(13) . .
O46 W12 O37 158.8(8) . .
O43 W12 O37 84.3(10) . .
O45 W12 O47 100.7(9) . .
O46 W12 O47 90.0(9) . .
O43 W12 O47 158.2(8) . .
O37 W12 O47 90.1(9) . .
O45 W12 O48 170.4(12) . .
O46 W12 O48 75.4(7) . .
O43 W12 O48 83.8(7) . .
O37 W12 O48 84.2(8) . .
O47 W12 O48 74.8(7) . .
O49 W13 O50 103.5(9) . .
O49 W13 O51 102.6(11) . .
O50 W13 O51 89.9(9) . .
O49 W13 O52 99.6(10) . .
O50 W13 O52 91.9(8) . .
O51 W13 O52 156.6(8) . .
O49 W13 O47 95.7(9) . .
O50 W13 O47 160.7(7) . .
O51 W13 O47 85.1(9) . .
O52 W13 O47 85.5(9) . .
O49 W13 O48 166.5(8) . .
O50 W13 O48 87.9(6) . .
O51 W13 O48 84.3(7) . .
O52 W13 O48 72.5(7) . .
O47 W13 O48 73.1(6) . .
O53 W14 O54 102.1(10) . .
O53 W14 O55 98.4(10) . .
O54 W14 O55 91.9(8) . .
O53 W14 O51 103.5(10) . .
O54 W14 O51 88.4(9) . .
O55 W14 O51 157.5(8) . .
O53 W14 O36 97.6(11) . .
O54 W14 O36 160.3(8) . .
O55 W14 O36 85.9(9) . .
O51 W14 O36 86.4(9) . .
O53 W14 O39 169.9(10) . .
O54 W14 O39 85.8(7) . .
O55 W14 O39 74.7(7) . .
O51 W14 O39 82.9(7) . .
O36 W14 O39 74.8(8) . .
O56 W15 O57 101.6(11) . .
O56 W15 O58 103.1(11) . .
O57 W15 O58 87.8(9) . .
O56 W15 O55 99.5(11) . .
O57 W15 O55 93.6(9) . .
O58 W15 O55 156.7(9) . .
O56 W15 O35 100.8(12) . .
O57 W15 O35 157.2(9) . .
O58 W15 O35 83.3(9) . .
O55 W15 O35 86.6(8) . .
O56 W15 O39 167.9(11) . .
O57 W15 O39 88.9(8) . .
O58 W15 O39 83.1(7) . .
O55 W15 O39 73.6(8) . .
O35 W15 O39 69.3(8) . .
O59 W16 O60 103.9(11) . .
O59 W16 O58 100.1(11) . .
O60 W16 O58 85.7(9) . .
O59 W16 O61 101.2(10) . .
O60 W16 O61 94.1(9) . .
O58 W16 O61 158.1(7) . .
O59 W16 O42 100.7(11) . .
O60 W16 O42 155.3(8) . .
O58 W16 O42 87.8(9) . .
O61 W16 O42 83.2(8) . .
O59 W16 O44 168.5(10) . .
O60 W16 O44 86.2(7) . .
O58 W16 O44 85.8(7) . .
O61 W16 O44 72.4(6) . .
O42 W16 O44 69.5(7) . .
O62 W17 O63 102.8(11) . .
O62 W17 O61 99.5(10) . .
O63 W17 O61 93.1(8) . .
O62 W17 O64 100.7(10) . .
O63 W17 O64 89.1(8) . .
O61 W17 O64 158.7(10) . .
O62 W17 O41 102.6(12) . .
O63 W17 O41 154.5(11) . .
O61 W17 O41 84.9(9) . .
O64 W17 O41 84.1(9) . .
O62 W17 O44 169.0(10) . .
O63 W17 O44 86.7(8) . .
O61 W17 O44 74.1(8) . .
O64 W17 O44 84.9(8) . .
O41 W17 O44 68.3(10) . .
O65 W18 O66 103.0(11) . .
O65 W18 O64 101.9(11) . .
O66 W18 O64 89.6(7) . .
O65 W18 O52 99.0(10) . .
O66 W18 O52 91.0(7) . .
O64 W18 O52 158.4(9) . .
O65 W18 O46 98.6(12) . .
O66 W18 O46 158.4(9) . .
O64 W18 O46 86.1(8) . .
O52 W18 O46 85.5(8) . .
O65 W18 O48 167.2(10) . .
O66 W18 O48 87.4(7) . .
O64 W18 O48 85.5(8) . .
O52 W18 O48 73.0(8) . .
O46 W18 O48 71.2(7) . .
O67 W19 O69 100.8(12) . .
O67 W19 O68 101.6(10) . .
O69 W19 O68 88.2(10) . .
O67 W19 O70 98.7(12) . .
O69 W19 O70 160.3(8) . .
O68 W19 O70 90.6(11) . .
O67 W19 O71 99.1(11) . .
O69 W19 O71 88.8(10) . .
O68 W19 O71 159.3(8) . .
O70 W19 O71 85.5(10) . .
O67 W19 O72 172.3(10) . .
O69 W19 O72 73.9(7) . .
O68 W19 O72 72.8(7) . .
O70 W19 O72 87.0(7) . .
O71 W19 O72 86.6(7) . .
O73 W20 O71 102.0(11) . .
O73 W20 O74 96.6(12) . .
O71 W20 O74 161.3(9) . .
O73 W20 O76 101.8(12) . .
O71 W20 O76 87.6(11) . .
O74 W20 O76 87.3(11) . .
O73 W20 O75 99.3(12) . .
O71 W20 O75 85.5(12) . .
O74 W20 O75 92.9(12) . .
O76 W20 O75 158.7(9) . .
O73 W20 O77 169.6(11) . .
O71 W20 O77 87.2(8) . .
O74 W20 O77 74.2(9) . .
O76 W20 O77 73.3(8) . .
O75 W20 O77 86.3(9) . .
O78 W21 O79 101.0(13) . .
O78 W21 O75 98.5(13) . .
O79 W21 O75 160.3(9) . .
O78 W21 O80 101.3(11) . .
O79 W21 O80 87.3(10) . .
O75 W21 O80 92.0(11) . .
O78 W21 O70 99.2(11) . .
O79 W21 O70 89.4(10) . .
O75 W21 O70 84.4(11) . .
O80 W21 O70 159.5(9) . .
O78 W21 O81 172.0(11) . .
O79 W21 O81 73.6(8) . .
O75 W21 O81 87.3(8) . .
O80 W21 O81 72.9(8) . .
O70 W21 O81 86.7(8) . .
O82 W22 O83 100.7(13) . .
O82 W22 O84 99.0(14) . .
O83 W22 O84 92.2(10) . .
O82 W22 O85 104.5(13) . .
O83 W22 O85 91.1(8) . .
O84 W22 O85 155.2(9) . .
O82 W22 O80 98.3(13) . .
O83 W22 O80 160.9(8) . .
O84 W22 O80 83.7(11) . .
O85 W22 O80 85.2(9) . .
O82 W22 O81 169.2(13) . .
O83 W22 O81 89.1(7) . .
O84 W22 O81 85.1(8) . .
O85 W22 O81 70.4(8) . .
O80 W22 O81 72.1(7) . .
O86 W23 O87 102.9(10) . .
O86 W23 O85 99.8(11) . .
O87 W23 O85 92.3(8) . .
O86 W23 O88 102.1(10) . .
O87 W23 O88 90.3(8) . .
O85 W23 O88 156.7(10) . .
O86 W23 O79 96.7(10) . .
O87 W23 O79 160.4(10) . .
O85 W23 O79 85.2(9) . .
O88 W23 O79 84.6(8) . .
O86 W23 O81 166.8(9) . .
O87 W23 O81 88.3(8) . .
O85 W23 O81 72.4(9) . .
O88 W23 O81 84.6(8) . .
O79 W23 O81 72.4(8) . .
O89 W24 O90 103.0(9) . .
O89 W24 O91 98.4(10) . .
O90 W24 O91 94.1(8) . .
O89 W24 O88 102.4(10) . .
O90 W24 O88 89.0(8) . .
O91 W24 O88 157.7(9) . .
O89 W24 O68 99.2(11) . .
O90 W24 O68 157.7(9) . .
O91 W24 O68 83.8(9) . .
O88 W24 O68 85.1(9) . .
O89 W24 O72 168.7(8) . .
O90 W24 O72 85.9(7) . .
O91 W24 O72 73.8(8) . .
O88 W24 O72 84.4(8) . .
O68 W24 O72 72.2(9) . .
O92 W25 O93 104.4(12) . .
O92 W25 O91 99.8(11) . .
O93 W25 O91 92.2(8) . .
O92 W25 O94 99.7(11) . .
O93 W25 O94 89.2(8) . .
O91 W25 O94 159.4(9) . .
O92 W25 O69 97.3(12) . .
O93 W25 O69 158.2(8) . .
O91 W25 O69 86.0(8) . .
O94 W25 O69 85.2(8) . .
O92 W25 O72 168.4(12) . .
O93 W25 O72 85.5(8) . .
O91 W25 O72 73.4(7) . .
O94 W25 O72 86.3(8) . .
O69 W25 O72 73.1(8) . .
O95 W26 O96 103.3(11) . .
O95 W26 O97 98.7(11) . .
O96 W26 O97 92.8(8) . .
O95 W26 O94 98.7(11) . .
O96 W26 O94 87.5(8) . .
O97 W26 O94 162.0(9) . .
O95 W26 O76 98.5(11) . .
O96 W26 O76 157.9(9) . .
O97 W26 O76 87.8(9) . .
O94 W26 O76 85.2(8) . .
O95 W26 O77 169.8(10) . .
O96 W26 O77 84.8(8) . .
O97 W26 O77 74.4(8) . .
O94 W26 O77 87.8(8) . .
O76 W26 O77 74.0(8) . .
O98 W27 O99 105.5(11) . .
O98 W27 O84 98.4(12) . .
O99 W27 O84 88.4(10) . .
O98 W27 O97 103.4(12) . .
O99 W27 O97 90.8(9) . .
O84 W27 O97 157.5(9) . .
O98 W27 O74 98.8(11) . .
O99 W27 O74 155.7(8) . .
O84 W27 O74 87.9(11) . .
O97 W27 O74 83.7(10) . .
O98 W27 O77 170.3(11) . .
O99 W27 O77 83.2(7) . .
O84 W27 O77 85.9(9) . .
O97 W27 O77 71.7(8) . .
O74 W27 O77 72.6(7) . .
O100 W28 O101 98.3(12) . .
O100 W28 O102 100.0(12) . .
O101 W28 O102 88.8(12) . .
O100 W28 O103 100.9(12) . .
O101 W28 O103 89.1(12) . .
O102 W28 O103 159.0(7) . .
O100 W28 O104 102.3(12) . .
O101 W28 O104 159.2(8) . .
O102 W28 O104 90.8(11) . .
O103 W28 O104 83.7(12) . .
O100 W28 O105 169.6(11) . .
O101 W28 O105 73.5(8) . .
O102 W28 O105 73.9(8) . .
O103 W28 O105 85.5(7) . .
O104 W28 O105 86.4(8) . .
O106 W29 O107 101.1(11) . .
O106 W29 O108 100.7(11) . .
O107 W29 O108 157.4(8) . .
O106 W29 O104 101.4(12) . .
O107 W29 O104 80.2(12) . .
O108 W29 O104 89.5(11) . .
O106 W29 O109 99.9(11) . .
O107 W29 O109 94.1(12) . .
O108 W29 O109 88.1(11) . .
O104 W29 O109 158.6(8) . .
O106 W29 O110 171.5(12) . .
O107 W29 O110 84.9(9) . .
O108 W29 O110 74.1(9) . .
O104 W29 O110 85.4(8) . .
O109 W29 O110 73.5(7) . .
O111 W30 O112 98.9(12) . .
O111 W30 O103 88.1(12) . .
O112 W30 O103 101.0(10) . .
O111 W30 O113 90.7(11) . .
O112 W30 O113 101.1(10) . .
O103 W30 O113 157.8(7) . .
O111 W30 O107 158.3(9) . .
O112 W30 O107 101.9(12) . .
O103 W30 O107 82.1(12) . .
O113 W30 O107 91.1(11) . .
O111 W30 O114 74.6(8) . .
O112 W30 O114 171.4(12) . .
O103 W30 O114 84.7(7) . .
O113 W30 O114 73.7(7) . .
O107 W30 O114 85.2(7) . .
O115 W31 O116 96.3(11) . .
O115 W31 O117 103.2(13) . .
O116 W31 O117 88.8(9) . .
O115 W31 O118 98.8(13) . .
O116 W31 O118 93.7(8) . .
O117 W31 O118 157.5(11) . .
O115 W31 O111 104.6(11) . .
O116 W31 O111 159.2(9) . .
O117 W31 O111 86.0(10) . .
O118 W31 O111 83.7(9) . .
O115 W31 O114 168.2(11) . .
O116 W31 O114 89.7(7) . .
O117 W31 O114 87.1(9) . .
O118 W31 O114 70.6(9) . .
O111 W31 O114 69.9(8) . .
O119 W32 O120 99.5(12) . .
O119 W32 O121 106.7(13) . .
O120 W32 O121 92.5(9) . .
O119 W32 O117 95.9(13) . .
O120 W32 O117 87.3(9) . .
O121 W32 O117 157.1(11) . .
O119 W32 O101 102.7(12) . .
O120 W32 O101 157.3(10) . .
O121 W32 O101 85.8(11) . .
O117 W32 O101 85.6(11) . .
O119 W32 O105 172.9(12) . .
O120 W32 O105 87.1(9) . .
O121 W32 O105 70.2(9) . .
O117 W32 O105 86.9(9) . .
O101 W32 O105 71.0(8) . .
O122 W33 O123 101.3(11) . .
O122 W33 O124 102.1(14) . .
O123 W33 O124 86.7(9) . .
O122 W33 O121 100.8(13) . .
O123 W33 O121 91.9(9) . .
O124 W33 O121 156.9(10) . .
O122 W33 O102 102.1(11) . .
O123 W33 O102 156.4(9) . .
O124 W33 O102 85.2(10) . .
O121 W33 O102 87.0(10) . .
O122 W33 O105 169.6(12) . .
O123 W33 O105 85.3(8) . .
O124 W33 O105 86.1(10) . .
O121 W33 O105 70.8(8) . .
O102 W33 O105 72.1(8) . .
O125 W34 O126 100.3(11) . .
O125 W34 O127 98.5(11) . .
O126 W34 O127 93.1(8) . .
O125 W34 O124 104.4(12) . .
O126 W34 O124 87.5(9) . .
O127 W34 O124 156.7(11) . .
O125 W34 O108 99.5(10) . .
O126 W34 O108 160.1(10) . .
O127 W34 O108 86.2(9) . .
O124 W34 O108 85.4(9) . .
O125 W34 O110 168.0(10) . .
O126 W34 O110 88.3(9) . .
O127 W34 O110 72.4(9) . .
O124 W34 O110 84.3(9) . .
O108 W34 O110 72.6(8) . .
O128 W35 O130 102.4(9) . .
O128 W35 O129 100.0(12) . .
O130 W35 O129 87.4(9) . .
O128 W35 O127 101.6(12) . .
O130 W35 O127 94.6(9) . .
O129 W35 O127 157.4(9) . .
O128 W35 O109 97.5(9) . .
O130 W35 O109 159.8(9) . .
O129 W35 O109 86.4(10) . .
O127 W35 O109 84.1(10) . .
O128 W35 O110 170.3(10) . .
O130 W35 O110 86.5(8) . .
O129 W35 O110 83.8(9) . .
O127 W35 O110 73.8(9) . .
O109 W35 O110 73.7(8) . .
O131 W36 O132 101.6(9) . .
O131 W36 O118 100.5(12) . .
O132 W36 O118 92.9(8) . .
O131 W36 O129 101.8(12) . .
O132 W36 O129 88.7(9) . .
O118 W36 O129 156.8(10) . .
O131 W36 O113 97.8(9) . .
O132 W36 O113 160.4(9) . .
O118 W36 O113 86.3(9) . .
O129 W36 O113 84.7(9) . .
O131 W36 O114 168.3(10) . .
O132 W36 O114 87.5(7) . .
O118 W36 O114 71.5(9) . .
O129 W36 O114 85.5(9) . .
O113 W36 O114 73.7(7) . .
O133 W37 O134 101.8(14) . .
O133 W37 O135 99.9(11) . .
O134 W37 O135 86.5(11) . .
O133 W37 O136 98.1(14) . .
O134 W37 O136 159.9(9) . .
O135 W37 O136 87.5(11) . .
O133 W37 O137 102.0(11) . .
O134 W37 O137 87.3(10) . .
O135 W37 O137 158.0(8) . .
O136 W37 O137 91.1(10) . .
O133 W37 O138 169.0(11) . .
O134 W37 O138 86.0(9) . .
O135 W37 O138 72.7(8) . .
O136 W37 O138 73.8(8) . .
O137 W37 O138 85.8(7) . .
O139 W38 O140 97.6(11) . .
O139 W38 O141 99.9(12) . .
O140 W38 O141 85.1(11) . .
O139 W38 O142 101.9(10) . .
O140 W38 O142 160.5(8) . .
O141 W38 O142 92.1(9) . .
O139 W38 O134 101.3(12) . .
O140 W38 O134 91.1(10) . .
O141 W38 O134 158.7(9) . .
O142 W38 O134 84.5(9) . .
O139 W38 O143 169.1(11) . .
O140 W38 O143 73.1(8) . .
O141 W38 O143 74.0(7) . .
O142 W38 O143 87.5(7) . .
O134 W38 O143 84.9(8) . .
O144 W39 O142 98.3(11) . .
O144 W39 O145 99.8(11) . .
O142 W39 O145 161.6(7) . .
O144 W39 O146 101.0(10) . .
O142 W39 O146 88.6(9) . .
O145 W39 O146 91.6(10) . .
O144 W39 O137 99.9(10) . .
O142 W39 O137 85.3(9) . .
O145 W39 O137 87.9(10) . .
O146 W39 O137 158.9(7) . .
O144 W39 O147 172.6(11) . .
O142 W39 O147 87.8(7) . .
O145 W39 O147 74.5(8) . .
O146 W39 O147 74.9(7) . .
O137 W39 O147 84.7(7) . .
O148 W40 O149 102.4(9) . .
O148 W40 O150 99.3(11) . .
O149 W40 O150 90.6(7) . .
O148 W40 O151 99.9(11) . .
O149 W40 O151 90.9(7) . .
O150 W40 O151 159.9(8) . .
O148 W40 O146 98.5(9) . .
O149 W40 O146 159.0(8) . .
O150 W40 O146 84.5(8) . .
O151 W40 O146 87.0(9) . .
O148 W40 O147 168.4(10) . .
O149 W40 O147 86.3(7) . .
O150 W40 O147 88.1(8) . .
O151 W40 O147 72.1(8) . .
O146 W40 O147 73.2(7) . .
O152 W41 O153 102.9(10) . .
O152 W41 O154 101.1(11) . .
O153 W41 O154 90.1(8) . .
O152 W41 O151 101.8(11) . .
O153 W41 O151 91.1(7) . .
O154 W41 O151 156.2(10) . .
O152 W41 O145 98.6(10) . .
O153 W41 O145 158.5(9) . .
O154 W41 O145 84.1(9) . .
O151 W41 O145 86.1(8) . .
O152 W41 O147 169.6(9) . .
O153 W41 O147 85.9(8) . .
O154 W41 O147 84.3(8) . .
O151 W41 O147 72.1(7) . .
O145 W41 O147 72.9(7) . .
O155 W42 O156 105.6(11) . .
O155 W42 O157 96.2(12) . .
O156 W42 O157 90.8(9) . .
O155 W42 O136 96.7(12) . .
O156 W42 O136 157.7(10) . .
O157 W42 O136 86.9(10) . .
O155 W42 O154 103.7(12) . .
O156 W42 O154 89.8(9) . .
O157 W42 O154 159.2(10) . .
O136 W42 O154 84.8(10) . .
O155 W42 O138 168.1(12) . .
O156 W42 O138 82.9(9) . .
O157 W42 O138 75.1(8) . .
O136 W42 O138 75.1(9) . .
O154 W42 O138 84.3(9) . .
O158 W43 O159 86.2(10) . .
O158 W43 O160 98.5(14) . .
O159 W43 O160 104.3(10) . .
O158 W43 O135 86.3(11) . .
O159 W43 O135 156.1(9) . .
O160 W43 O135 99.3(11) . .
O158 W43 O157 160.4(10) . .
O159 W43 O157 92.3(9) . .
O160 W43 O157 100.7(12) . .
O135 W43 O157 87.3(10) . .
O158 W43 O138 86.8(10) . .
O159 W43 O138 83.8(7) . .
O160 W43 O138 170.6(10) . .
O135 W43 O138 73.2(8) . .
O157 W43 O138 73.6(9) . .
O161 W44 O162 97.9(12) . .
O161 W44 O163 97.9(13) . .
O162 W44 O163 93.1(8) . .
O161 W44 O158 103.3(13) . .
O162 W44 O158 86.6(11) . .
O163 W44 O158 158.7(9) . .
O161 W44 O140 103.3(12) . .
O162 W44 O140 158.6(9) . .
O163 W44 O140 81.9(9) . .
O158 W44 O140 90.7(11) . .
O161 W44 O143 169.1(12) . .
O162 W44 O143 87.6(8) . .
O163 W44 O143 72.3(7) . .
O158 W44 O143 86.4(8) . .
O140 W44 O143 71.1(8) . .
O164 W45 O165 103.8(10) . .
O164 W45 O163 96.9(11) . .
O165 W45 O163 92.2(8) . .
O164 W45 O150 102.4(10) . .
O165 W45 O150 89.6(7) . .
O163 W45 O150 159.7(8) . .
O164 W45 O141 96.1(10) . .
O165 W45 O141 160.1(9) . .
O163 W45 O141 84.5(9) . .
O150 W45 O141 87.0(8) . .
O164 W45 O143 165.4(10) . .
O165 W45 O143 86.6(7) . .
O163 W45 O143 72.2(8) . .
O150 W45 O143 87.7(7) . .
O141 W45 O143 73.7(8) . .
O166 W46 O167 100.3(10) . .
O166 W46 O168 102.2(9) . .
O167 W46 O168 87.2(9) . .
O166 W46 O169 98.2(9) . .
O167 W46 O169 86.0(9) . .
O168 W46 O169 159.3(7) . .
O166 W46 O170 100.5(10) . .
O167 W46 O170 159.1(7) . .
O168 W46 O170 90.5(9) . .
O169 W46 O170 89.0(9) . .
O166 W46 O171 171.5(10) . .
O167 W46 O171 85.0(6) . .
O168 W46 O171 84.6(6) . .
O169 W46 O171 75.3(6) . .
O170 W46 O171 74.1(6) . .
O172 W47 O174 99.1(11) . .
O172 W47 O173 101.3(11) . .
O174 W47 O173 159.4(8) . .
O172 W47 O175 96.5(12) . .
O174 W47 O175 89.8(10) . .
O173 W47 O175 90.6(10) . .
O172 W47 O168 103.2(12) . .
O174 W47 O168 84.0(10) . .
O173 W47 O168 88.7(10) . .
O175 W47 O168 160.0(7) . .
O172 W47 O176 169.3(12) . .
O174 W47 O176 85.8(7) . .
O173 W47 O176 74.6(7) . .
O175 W47 O176 73.9(7) . .
O168 W47 O176 86.7(6) . .
O177 W48 O178 99.9(11) . .
O177 W48 O174 102.0(11) . .
O178 W48 O174 158.1(8) . .
O177 W48 O179 103.1(11) . .
O178 W48 O179 86.1(11) . .
O174 W48 O179 89.4(11) . .
O177 W48 O167 100.0(10) . .
O178 W48 O167 90.5(10) . .
O174 W48 O167 85.3(10) . .
O179 W48 O167 157.0(8) . .
O177 W48 O180 171.2(9) . .
O178 W48 O180 73.5(7) . .
O174 W48 O180 84.8(7) . .
O179 W48 O180 71.1(8) . .
O167 W48 O180 86.1(6) . .
O181 W49 O182 103.9(10) . .
O181 W49 O183 102.0(11) . .
O182 W49 O183 92.5(8) . .
O181 W49 O179 97.6(11) . .
O182 W49 O179 158.5(9) . .
O183 W49 O179 84.9(10) . .
O181 W49 O184 98.4(11) . .
O182 W49 O184 89.0(8) . .
O183 W49 O184 158.6(9) . .
O179 W49 O184 85.9(9) . .
O181 W49 O180 169.2(10) . .
O182 W49 O180 85.9(7) . .
O183 W49 O180 72.5(8) . .
O179 W49 O180 72.9(8) . .
O184 W49 O180 86.3(7) . .
O185 W50 O186 100.0(11) . .
O185 W50 O187 99.3(11) . .
O186 W50 O187 93.2(8) . .
O185 W50 O184 101.6(11) . .
O186 W50 O184 89.3(8) . .
O187 W50 O184 158.2(9) . .
O185 W50 O175 98.4(11) . .
O186 W50 O175 161.4(9) . .
O187 W50 O175 86.1(9) . .
O184 W50 O175 84.8(9) . .
O185 W50 O176 168.2(9) . .
O186 W50 O176 88.9(7) . .
O187 W50 O176 72.4(7) . .
O184 W50 O176 86.0(7) . .
O175 W50 O176 73.1(7) . .
O188 W51 O189 101.5(9) . .
O188 W51 O190 100.8(10) . .
O189 W51 O190 89.9(8) . .
O188 W51 O187 101.6(11) . .
O189 W51 O187 92.7(8) . .
O190 W51 O187 156.4(8) . .
O188 W51 O173 96.7(10) . .
O189 W51 O173 161.5(8) . .
O190 W51 O173 83.1(9) . .
O187 W51 O173 87.2(9) . .
O188 W51 O176 167.9(9) . .
O189 W51 O176 89.1(6) . .
O190 W51 O176 84.7(7) . .
O187 W51 O176 71.9(7) . .
O173 W51 O176 73.2(7) . .
O191 W52 O192 103.1(8) . .
O191 W52 O193 100.1(10) . .
O192 W52 O193 94.3(7) . .
O191 W52 O190 101.3(9) . .
O192 W52 O190 87.7(8) . .
O193 W52 O190 157.5(8) . .
O191 W52 O170 96.9(8) . .
O192 W52 O170 159.9(7) . .
O193 W52 O170 84.1(8) . .
O190 W52 O170 86.4(8) . .
O191 W52 O171 169.2(8) . .
O192 W52 O171 86.5(6) . .
O193 W52 O171 73.9(8) . .
O190 W52 O171 83.8(7) . .
O170 W52 O171 73.7(6) . .
O194 W53 O195 105.4(11) . .
O194 W53 O196 100.9(11) . .
O195 W53 O196 89.3(7) . .
O194 W53 O193 102.4(11) . .
O195 W53 O193 91.5(7) . .
O196 W53 O193 155.6(10) . .
O194 W53 O169 95.8(11) . .
O195 W53 O169 158.7(8) . .
O196 W53 O169 84.9(8) . .
O193 W53 O169 85.6(8) . .
O194 W53 O171 167.1(9) . .
O195 W53 O171 86.0(7) . .
O196 W53 O171 84.8(8) . .
O193 W53 O171 70.9(8) . .
O169 W53 O171 73.1(7) . .
O197 W54 O198 102.2(10) . .
O197 W54 O196 100.9(11) . .
O198 W54 O196 88.4(8) . .
O197 W54 O183 101.4(10) . .
O198 W54 O183 93.9(8) . .
O196 W54 O183 156.5(8) . .
O197 W54 O178 100.0(11) . .
O198 W54 O178 157.6(9) . .
O196 W54 O178 84.7(9) . .
O183 W54 O178 84.4(10) . .
O197 W54 O180 169.9(9) . .
O198 W54 O180 85.8(7) . .
O196 W54 O180 85.3(8) . .
O183 W54 O180 71.6(7) . .
O178 W54 O180 72.4(8) . .
O199 Mo1 O21 107.0(9) . .
O199 Mo1 O17 108.0(9) . .
O21 Mo1 O17 76.5(7) . .
O199 Mo1 S2 105.2(8) . .
O21 Mo1 S2 83.3(6) . .
O17 Mo1 S2 144.9(6) . .
O199 Mo1 S1 105.6(8) . .
O21 Mo1 S1 145.2(5) . .
O17 Mo1 S1 82.1(5) . .
S2 Mo1 S1 99.8(3) . .
O199 Mo1 Mo2 100.0(7) . .
O21 Mo1 Mo2 132.2(5) . .
O17 Mo1 Mo2 130.7(5) . .
S2 Mo1 Mo2 51.6(2) . .
S1 Mo1 Mo2 51.19(19) . .
O200 Mo2 O54 107.7(9) . .
O200 Mo2 O50 103.8(9) . .
O54 Mo2 O50 77.7(8) . .
O200 Mo2 S1 107.0(9) . .
O54 Mo2 S1 142.8(6) . .
O50 Mo2 S1 81.5(5) . .
O200 Mo2 S2 107.2(8) . .
O54 Mo2 S2 82.4(6) . .
O50 Mo2 S2 147.0(6) . .
S1 Mo2 S2 99.8(3) . .
O200 Mo2 Mo1 102.8(7) . .
O54 Mo2 Mo1 130.1(5) . .
O50 Mo2 Mo1 131.2(4) . .
S1 Mo2 Mo1 51.8(2) . .
S2 Mo2 Mo1 50.9(2) . .
O201 Mo3 O27 116.0(8) . .
O201 Mo3 O24 97.6(8) . .
O27 Mo3 O24 76.8(8) . .
O201 Mo3 S3 107.6(6) . .
O27 Mo3 S3 134.3(6) . .
O24 Mo3 S3 84.9(5) . .
O201 Mo3 S4 102.4(7) . .
O27 Mo3 S4 83.5(6) . .
O24 Mo3 S4 156.6(5) . .
S3 Mo3 S4 100.3(3) . .
O201 Mo3 Mo4 99.1(6) . .
O27 Mo3 Mo4 129.1(5) . .
O24 Mo3 Mo4 135.9(5) . .
S3 Mo3 Mo4 51.1(2) . .
S4 Mo3 Mo4 52.32(17) . .
O202 Mo4 O198 118.1(9) . .
O202 Mo4 O195 96.8(7) . .
O198 Mo4 O195 75.4(7) . .
O202 Mo4 S3 108.9(7) . .
O198 Mo4 S3 130.5(6) . .
O195 Mo4 S3 84.9(6) . .
O202 Mo4 S4 102.8(6) . .
O198 Mo4 S4 83.9(5) . .
O195 Mo4 S4 156.5(5) . .
S3 Mo4 S4 100.7(3) . .
O202 Mo4 Mo3 100.4(5) . .
O198 Mo4 Mo3 127.3(5) . .
O195 Mo4 Mo3 136.8(6) . .
S3 Mo4 Mo3 52.02(17) . .
S4 Mo4 Mo3 51.8(2) . .
O203 Mo5 O30 117.0(8) . .
O203 Mo5 O33 98.3(8) . .
O30 Mo5 O33 78.3(7) . .
O203 Mo5 S6 102.7(7) . .
O30 Mo5 S6 81.5(5) . .
O33 Mo5 S6 155.8(5) . .
O203 Mo5 S5 107.1(7) . .
O30 Mo5 S5 133.9(5) . .
O33 Mo5 S5 82.7(5) . .
S6 Mo5 S5 102.3(3) . .
O203 Mo5 Mo6 99.6(7) . .
O30 Mo5 Mo6 127.5(5) . .
O33 Mo5 Mo6 134.4(5) . .
S6 Mo5 Mo6 53.3(2) . .
S5 Mo5 Mo6 52.0(2) . .
O204 Mo6 O156 116.4(9) . .
O204 Mo6 O153 95.8(8) . .
O156 Mo6 O153 77.7(8) . .
O204 Mo6 S5 108.2(8) . .
O156 Mo6 S5 132.7(6) . .
O153 Mo6 S5 83.1(6) . .
O204 Mo6 S6 104.1(7) . .
O156 Mo6 S6 82.7(7) . .
O153 Mo6 S6 156.7(6) . .
S5 Mo6 S6 101.6(3) . .
O204 Mo6 Mo5 101.6(6) . .
O156 Mo6 Mo5 127.0(6) . .
O153 Mo6 Mo5 135.4(6) . .
S5 Mo6 Mo5 52.52(19) . .
S6 Mo6 Mo5 52.0(2) . .
O205 Mo7 O63 114.5(9) . .
O205 Mo7 O66 98.8(8) . .
O63 Mo7 O66 77.0(7) . .
O205 Mo7 S7 108.4(7) . .
O63 Mo7 S7 134.9(6) . .
O66 Mo7 S7 83.5(5) . .
O205 Mo7 S8 102.7(7) . .
O63 Mo7 S8 83.6(6) . .
O66 Mo7 S8 155.5(5) . .
S7 Mo7 S8 100.4(3) . .
O205 Mo7 Mo8 99.6(7) . .
O63 Mo7 Mo8 129.3(6) . .
O66 Mo7 Mo8 135.1(5) . .
S7 Mo7 Mo8 51.9(2) . .
S8 Mo7 Mo8 51.8(2) . .
O206 Mo8 O96 115.4(9) . .
O206 Mo8 O93 96.7(8) . .
O96 Mo8 O93 75.8(7) . .
O206 Mo8 S7 108.6(7) . .
O96 Mo8 S7 133.0(6) . .
O93 Mo8 S7 83.8(6) . .
O206 Mo8 S8 103.7(6) . .
O96 Mo8 S8 84.3(6) . .
O93 Mo8 S8 156.1(6) . .
S7 Mo8 S8 100.9(3) . .
O206 Mo8 Mo7 100.6(7) . .
O96 Mo8 Mo7 129.5(6) . .
O93 Mo8 Mo7 135.6(6) . .
S7 Mo8 Mo7 51.9(2) . .
S8 Mo8 Mo7 52.3(2) . .
O207 Mo9 O60 114.2(9) . .
O207 Mo9 O57 99.3(9) . .
O60 Mo9 O57 75.9(9) . .
O207 Mo9 S9 108.9(7) . .
O60 Mo9 S9 134.4(6) . .
O57 Mo9 S9 83.5(6) . .
O207 Mo9 S10 102.3(8) . .
O60 Mo9 S10 84.0(7) . .
O57 Mo9 S10 155.1(6) . .
S9 Mo9 S10 101.0(3) . .
O207 Mo9 Mo10 100.1(7) . .
O60 Mo9 Mo10 129.8(6) . .
O57 Mo9 Mo10 134.8(5) . .
S9 Mo9 Mo10 51.6(2) . .
S10 Mo9 Mo10 52.5(2) . .
O208 Mo10 O123 117.2(10) . .
O208 Mo10 O126 97.2(8) . .
O123 Mo10 O126 76.3(8) . .
O208 Mo10 S9 107.4(7) . .
O123 Mo10 S9 132.8(7) . .
O126 Mo10 S9 83.6(7) . .
O208 Mo10 S10 103.8(7) . .
O123 Mo10 S10 83.1(6) . .
O126 Mo10 S10 155.7(6) . .
S9 Mo10 S10 101.5(3) . .
O208 Mo10 Mo9 100.1(6) . .
O123 Mo10 Mo9 128.3(6) . .
O126 Mo10 Mo9 135.4(7) . .
S9 Mo10 Mo9 52.0(2) . .
S10 Mo10 Mo9 52.6(2) . .
O209 Mo11 O99 114.2(8) . .
O209 Mo11 O83 99.1(9) . .
O99 Mo11 O83 76.5(8) . .
O209 Mo11 S11 102.2(8) . .
O99 Mo11 S11 84.2(7) . .
O83 Mo11 S11 155.8(6) . .
O209 Mo11 S12 109.4(7) . .
O99 Mo11 S12 134.1(6) . .
O83 Mo11 S12 83.4(6) . .
S11 Mo11 S12 100.2(3) . .
O209 Mo11 Mo12 100.4(7) . .
O99 Mo11 Mo12 129.6(6) . .
O83 Mo11 Mo12 134.2(5) . .
S11 Mo11 Mo12 52.2(2) . .
S12 Mo11 Mo12 51.1(3) . .
O210 Mo12 O120 115.1(10) . .
O210 Mo12 O116 101.5(8) . .
O120 Mo12 O116 75.4(8) . .
O210 Mo12 S12 107.5(8) . .
O120 Mo12 S12 135.0(8) . .
O116 Mo12 S12 82.8(6) . .
O210 Mo12 S11 102.2(7) . .
O120 Mo12 S11 84.5(6) . .
O116 Mo12 S11 153.8(6) . .
S12 Mo12 S11 100.6(3) . .
O210 Mo12 Mo11 98.7(6) . .
O120 Mo12 Mo11 129.9(6) . .
O116 Mo12 Mo11 134.4(6) . .
S12 Mo12 Mo11 52.1(2) . .
S11 Mo12 Mo11 51.6(2) . .
O211 Mo13 O87 107.3(10) . .
O211 Mo13 O90 107.5(9) . .
O87 Mo13 O90 75.5(8) . .
O211 Mo13 S13 108.1(9) . .
O87 Mo13 S13 82.3(7) . .
O90 Mo13 S13 142.2(5) . .
O211 Mo13 S14 104.2(9) . .
O87 Mo13 S14 146.2(6) . .
O90 Mo13 S14 83.7(5) . .
S13 Mo13 S14 99.5(3) . .
O211 Mo13 Mo14 101.1(7) . .
O87 Mo13 Mo14 131.8(6) . .
O90 Mo13 Mo14 131.0(5) . .
S13 Mo13 Mo14 51.8(2) . .
S14 Mo13 Mo14 50.7(2) . .
O212 Mo14 O149 106.3(9) . .
O212 Mo14 O165 107.8(9) . .
O149 Mo14 O165 77.7(7) . .
O212 Mo14 S14 104.9(8) . .
O149 Mo14 S14 81.9(6) . .
O165 Mo14 S14 145.1(6) . .
O212 Mo14 S13 107.1(8) . .
O149 Mo14 S13 145.0(5) . .
O165 Mo14 S13 82.5(5) . .
S14 Mo14 S13 99.1(3) . .
O212 Mo14 Mo13 100.9(7) . .
O149 Mo14 Mo13 130.8(5) . .
O165 Mo14 Mo13 130.7(5) . .
S14 Mo14 Mo13 51.5(2) . .
S13 Mo14 Mo13 50.7(2) . .
O213 Mo15 O159 114.0(9) . .
O213 Mo15 O162 97.3(9) . .
O159 Mo15 O162 75.8(8) . .
O213 Mo15 S16 107.4(7) . .
O159 Mo15 S16 135.9(6) . .
O162 Mo15 S16 84.8(6) . .
O213 Mo15 S15 104.6(8) . .
O159 Mo15 S15 83.0(6) . .
O162 Mo15 S15 154.3(6) . .
S16 Mo15 S15 101.0(3) . .
O213 Mo15 Mo16 101.3(7) . .
O159 Mo15 Mo16 129.2(6) . .
O162 Mo15 Mo16 135.8(5) . .
S16 Mo15 Mo16 51.5(2) . .
S15 Mo15 Mo16 52.5(2) . .
O214 Mo16 O186 98.3(9) . .
O214 Mo16 O182 114.1(8) . .
O186 Mo16 O182 76.8(7) . .
O214 Mo16 S16 107.2(7) . .
O186 Mo16 S16 84.0(6) . .
O182 Mo16 S16 136.4(6) . .
O214 Mo16 S15 103.2(7) . .
O186 Mo16 S15 154.9(6) . .
O182 Mo16 S15 82.8(5) . .
S16 Mo16 S15 101.4(3) . .
O214 Mo16 Mo15 99.9(6) . .
O186 Mo16 Mo15 135.6(6) . .
O182 Mo16 Mo15 129.2(5) . .
S16 Mo16 Mo15 52.1(2) . .
S15 Mo16 Mo15 52.4(2) . .
O215 Mo17 O130 111.8(9) . .
O215 Mo17 O132 102.7(9) . .
O130 Mo17 O132 75.1(9) . .
O215 Mo17 S18 106.2(8) . .
O130 Mo17 S18 139.2(6) . .
O132 Mo17 S18 82.6(7) . .
O215 Mo17 S17 106.7(8) . .
O130 Mo17 S17 83.9(7) . .
O132 Mo17 S17 148.6(6) . .
S18 Mo17 S17 99.4(3) . .
O215 Mo17 Mo18 102.4(7) . .
O130 Mo17 Mo18 129.8(6) . .
O132 Mo17 Mo18 131.9(6) . .
S18 Mo17 Mo18 51.1(2) . .
S17 Mo17 Mo18 50.9(2) . .
O216 Mo18 O189 104.6(9) . .
O216 Mo18 O192 108.4(8) . .
O189 Mo18 O192 76.2(7) . .
O216 Mo18 S17 104.2(8) . .
O189 Mo18 S17 148.5(6) . .
O192 Mo18 S17 82.9(6) . .
O216 Mo18 S18 108.8(8) . .
O189 Mo18 S18 82.1(5) . .
O192 Mo18 S18 140.5(5) . .
S17 Mo18 S18 100.3(3) . .
O216 Mo18 Mo17 102.7(6) . .
O189 Mo18 Mo17 131.4(5) . .
O192 Mo18 Mo17 130.2(5) . .
S17 Mo18 Mo17 51.9(2) . .
S18 Mo18 Mo17 51.1(3) . .
O6 As1 O15 98.7(8) . .
O6 As1 O11 96.5(8) . .
O15 As1 O11 95.1(6) . .
O39 As2 O48 95.9(9) . .
O39 As2 O44 94.5(9) . .
O48 As2 O44 93.1(7) . .
O72 As3 O81 97.2(10) . .
O72 As3 O77 97.3(9) . .
O81 As3 O77 95.8(9) . .
O110 As4 O114 97.5(10) . .
O110 As4 O105 97.9(10) . .
O114 As4 O105 95.8(8) . .
O138 As5 O143 98.1(9) . .
O138 As5 O147 96.8(8) . .
O143 As5 O147 99.7(9) . .
O171 As6 O180 95.8(8) . .
O171 As6 O176 95.8(7) . .
O180 As6 O176 97.6(7) . .
Mo2 S1 Mo1 77.0(3) . .
Mo1 S2 Mo2 77.5(3) . .
Mo4 S3 Mo3 76.8(2) . .
Mo3 S4 Mo4 75.8(2) . .
Mo6 S5 Mo5 75.5(2) . .
Mo5 S6 Mo6 74.7(3) . .
Mo8 S7 Mo7 76.2(2) . .
Mo8 S8 Mo7 75.9(2) . .
Mo10 S9 Mo9 76.3(3) . .
Mo10 S10 Mo9 74.9(3) . .
Mo11 S11 Mo12 76.2(3) . .
Mo12 S12 Mo11 76.7(3) . .
Mo13 S13 Mo14 77.5(3) . .
Mo14 S14 Mo13 77.8(3) . .
Mo15 S15 Mo16 75.2(3) . .
Mo16 S16 Mo15 76.4(3) . .
Mo18 S17 Mo17 77.2(3) . .
Mo17 S18 Mo18 77.8(3) . .
W1 O2 W5 121.9(10) . .
W1 O3 W6 124.5(8) . .
W1 O4 W2 151.2(11) . .
W3 O5 W1 156.3(12) . .
As1 O6 W5 116.7(8) . .
As1 O6 W6 119.0(9) . .
W5 O6 W6 93.2(6) . .
As1 O6 W1 134.4(8) . .
W5 O6 W1 92.3(7) . .
W6 O6 W1 91.5(6) . .
W2 O8 W8 119.9(8) . .
W2 O9 W7 120.0(8) . .
W3 O10 W2 150.8(9) . .
As1 O11 W8 117.6(8) . .
As1 O11 W7 116.5(6) . .
W8 O11 W7 93.3(6) . .
As1 O11 W2 135.1(8) . .
W8 O11 W2 92.9(5) . .
W7 O11 W2 91.7(6) . .
W3 O13 W9 123.6(8) . .
W3 O14 W4 122.0(10) . .
As1 O15 W9 119.1(8) . .
As1 O15 W4 115.8(7) . .
W9 O15 W4 92.4(5) . .
As1 O15 W3 135.0(8) . .
W9 O15 W3 92.5(5) . .
W4 O15 W3 91.8(6) . .
W4 O16 Na10 155(3) . .
W4 O17 Mo1 139.0(11) . .
W4 O18 W5 144.1(11) . .
W9 O19 W4 122.8(10) . .
W5 O21 Mo1 140.5(9) . .
W5 O22 W6 120.5(9) . .
W6 O24 Mo3 150.6(10) . .
W7 O25 W6 141.3(10) . .
W7 O27 Mo3 153.2(11) . .
W8 O28 W7 117.3(10) . .
W8 O30 Mo5 151.0(10) . .
W8 O31 W9 143.6(9) . .
W9 O33 Mo5 150.3(10) . .
W10 O35 W15 125.0(10) . .
W10 O36 W14 119.1(10) . .
W12 O37 W10 154.2(12) . .
W11 O38 W10 152.4(13) . .
As2 O39 W10 137.8(11) . .
As2 O39 W15 118.5(9) . .
W10 O39 W15 91.1(7) . .
As2 O39 W14 117.2(9) . .
W10 O39 W14 90.0(7) . .
W15 O39 W14 90.1(7) . .
W11 O40 Na9 143.7(15) . 1_545
W11 O41 W17 124.7(12) . .
W11 O42 W16 122.2(8) . .
W12 O43 W11 152.5(13) . .
As2 O44 W11 137.4(9) . .
As2 O44 W17 115.7(8) . .
W11 O44 W17 93.7(6) . .
As2 O44 W16 113.9(8) . .
W11 O44 W16 94.0(6) . .
W17 O44 W16 91.8(5) . .
W12 O46 W18 120.7(10) . .
W12 O47 W13 119.9(9) . .
As2 O48 W12 137.2(10) . .
As2 O48 W18 116.6(8) . .
W12 O48 W18 92.8(6) . .
As2 O48 W13 115.0(8) . .
W12 O48 W13 92.3(5) . .
W18 O48 W13 92.7(7) . .
W13 O49 Na10 163(4) . .
W13 O50 Mo2 137.4(11) . .
W13 O51 W14 145.3(12) . .
W18 O52 W13 121.6(10) . .
W14 O54 Mo2 139.9(9) . .
W14 O55 W15 121.5(11) . .
W15 O57 Mo9 155.0(11) . .
W15 O58 W16 145.8(11) . .
W16 O60 Mo9 153.7(12) . .
W17 O61 W16 121.4(10) . .
W17 O63 Mo7 150.5(12) . .
W17 O64 W18 143.6(10) . .
W18 O66 Mo7 150.1(9) . .
W19 O68 W24 123.6(11) . .
W19 O69 W25 122.3(10) . .
W21 O70 W19 148.3(12) . .
W20 O71 W19 149.0(13) . .
As3 O72 W24 118.7(9) . .
As3 O72 W25 119.2(10) . .
W24 O72 W25 92.3(6) . .
As3 O72 W19 134.2(9) . .
W24 O72 W19 91.4(6) . .
W25 O72 W19 90.7(6) . .
W20 O74 W27 121.3(11) . .
W21 O75 W20 152.3(14) . .
W20 O76 W26 121.1(10) . .
As3 O77 W26 117.2(10) . .
As3 O77 W27 118.1(10) . .
W26 O77 W27 93.1(8) . .
As3 O77 W20 135.1(12) . .
W26 O77 W20 91.6(7) . .
W27 O77 W20 91.8(6) . .
W21 O79 W23 121.2(11) . .
W21 O80 W22 123.5(10) . .
As3 O81 W23 117.2(9) . .
As3 O81 W22 117.2(10) . .
W23 O81 W22 92.1(7) . .
As3 O81 W21 135.7(10) . .
W23 O81 W21 92.8(7) . .
W22 O81 W21 91.5(7) . .
W22 O83 Mo11 151.1(11) . .
W22 O84 W27 142.6(12) . .
W23 O85 W22 125.1(12) . .
W23 O87 Mo13 140.7(10) . .
W23 O88 W24 142.6(9) . .
W24 O89 Na7 150.5(15) . .
W24 O90 Mo13 140.6(10) . .
W24 O91 W25 120.5(10) . .
W25 O93 Mo8 150.8(10) . .
W26 O94 W25 143.3(10) . .
W26 O96 Mo8 153.9(12) . .
W26 O97 W27 120.9(10) . .
W27 O99 Mo11 151.7(12) . .
W28 O101 W32 121.4(9) . .
W28 O102 W33 120.2(10) . .
W28 O103 W30 151.5(14) . .
W29 O104 W28 154.5(16) . .
As4 O105 W33 115.8(8) . .
As4 O105 W32 117.0(11) . .
W33 O105 W32 94.1(8) . .
As4 O105 W28 133.4(10) . .
W33 O105 W28 93.9(8) . .
W32 O105 W28 94.1(7) . .
W29 O106 Na10 129(2) . 1_455
W29 O107 W30 158.1(14) . .
W29 O108 W34 120.8(10) . .
W29 O109 W35 120.0(10) . .
As4 O110 W35 117.7(11) . .
As4 O110 W34 116.5(10) . .
W35 O110 W34 93.1(8) . .
As4 O110 W29 134.7(10) . .
W35 O110 W29 92.7(7) . .
W34 O110 W29 92.5(9) . .
W30 O111 W31 121.7(9) . .
W30 O113 W36 120.0(9) . .
As4 O114 W31 118.0(9) . .
As4 O114 W36 115.7(8) . .
W31 O114 W36 95.1(8) . .
As4 O114 W30 133.2(10) . .
W31 O114 W30 93.8(7) . .
W36 O114 W30 92.7(7) . .
W31 O116 Mo12 154.3(11) . .
W32 O117 W31 143.3(11) . .
W36 O118 W31 122.8(13) . .
W32 O120 Mo12 155.4(15) . .
W33 O121 W32 124.9(11) . .
W33 O123 Mo10 150.6(14) . .
W33 O124 W34 146.6(13) . .
W34 O126 Mo10 151.4(11) . .
W35 O127 W34 120.5(12) . .
W35 O128 Na8 152.2(16) . 1_455
W35 O129 W36 145.4(10) . .
W35 O130 Mo17 143.4(11) . .
W36 O132 Mo17 140.8(11) . .
W37 O134 W38 149.3(13) . .
W37 O135 W43 121.6(11) . .
W37 O136 W42 119.2(11) . .
W39 O137 W37 151.6(12) . .
As5 O138 W42 118.9(11) . .
As5 O138 W43 118.2(9) . .
W42 O138 W43 93.0(8) . .
As5 O138 W37 132.9(11) . .
W42 O138 W37 91.8(7) . .
W43 O138 W37 92.5(7) . .
W38 O140 W44 122.0(10) . .
W38 O141 W45 120.3(11) . .
W39 O142 W38 151.3(10) . .
As5 O143 W44 118.6(9) . .
As5 O143 W45 117.0(8) . .
W44 O143 W45 94.9(7) . .
As5 O143 W38 132.2(9) . .
W44 O143 W38 93.6(7) . .
W45 O143 W38 92.0(7) . .
W39 O144 Na7 151.4(16) . 2_665
W39 O145 W41 119.7(10) . .
W39 O146 W40 120.1(9) . .
As5 O147 W41 118.7(9) . .
As5 O147 W40 115.8(8) . .
W41 O147 W40 94.3(7) . .
As5 O147 W39 134.2(11) . .
W41 O147 W39 92.9(6) . .
W40 O147 W39 91.8(5) . .
W40 O148 Na7 150.2(15) . .
W40 O149 Mo14 137.5(9) . .
W40 O150 W45 142.7(8) . .
W40 O151 W41 121.4(11) . .
W41 O153 Mo6 150.1(11) . .
W41 O154 W42 143.0(9) . .
W42 O156 Mo6 150.0(12) . .
W42 O157 W43 118.3(10) . .
W43 O158 W44 147.0(14) . .
W43 O159 Mo15 152.1(12) . .
W44 O162 Mo15 152.1(11) . .
W45 O163 W44 120.5(10) . .
W45 O165 Mo14 140.1(10) . .
W46 O167 W48 149.3(12) . .
W46 O168 W47 151.6(10) . .
W46 O169 W53 120.8(9) . .
W46 O170 W52 119.8(8) . .
As6 O171 W52 116.9(8) . .
As6 O171 W46 137.5(9) . .
W52 O171 W46 92.3(5) . .
As6 O171 W53 116.5(7) . .
W52 O171 W53 91.9(6) . .
W46 O171 W53 90.8(5) . .
W47 O173 W51 118.4(10) . .
W47 O174 W48 153.2(14) . .
W47 O175 W50 119.4(10) . .
As6 O176 W51 117.0(8) . .
As6 O176 W50 116.8(7) . .
W51 O176 W50 94.0(6) . .
As6 O176 W47 133.1(9) . .
W51 O176 W47 93.8(5) . .
W50 O176 W47 93.7(5) . .
W48 O178 W54 121.8(11) . .
W49 O179 W48 122.8(12) . .
As6 O180 W49 116.9(9) . .
As6 O180 W54 118.0(8) . .
W49 O180 W54 92.9(6) . .
As6 O180 W48 134.1(8) . .
W49 O180 W48 93.2(5) . .
W54 O180 W48 92.2(6) . .
W49 O182 Mo16 151.9(11) . .
W49 O183 W54 122.9(9) . .
W50 O184 W49 143.6(11) . .
W50 O186 Mo16 153.8(12) . .
W50 O187 W51 121.6(10) . .
W51 O189 Mo18 140.2(11) . .
W51 O190 W52 144.5(9) . .
W52 O191 Na8 144.9(14) . 1_455
W52 O192 Mo18 139.0(8) . .
W52 O193 W53 123.1(12) . .
W53 O195 Mo4 150.7(9) . .
W54 O196 W53 143.2(10) . .
W54 O198 Mo4 154.0(12) . .
Mo1 O199 Na1 167.1(12) . .
Mo2 O200 Na4 166.9(12) . .
Mo3 O201 Na1 159.4(12) . .
Mo4 O202 Na2 161.0(10) . .
Mo5 O203 Na1 159.4(12) . .
Mo6 O204 Na3 158.3(12) . .
Mo7 O205 Na4 164.4(11) . .
Mo8 O206 Na6 159.2(12) . .
Mo9 O207 Na4 158.6(12) . .
Mo10 O208 Na5 159.2(12) . .
Mo11 O209 Na6 162.3(13) . .
Mo12 O210 Na5 163.6(12) . .
Mo13 O211 Na6 166.3(12) . .
Mo14 O212 Na3 165.9(12) . .
Mo15 O213 Na3 160.2(12) . .
Mo16 O214 Na2 159.5(11) . .
Mo17 O215 Na5 163.7(15) . .
Mo18 O216 Na2 165.0(13) . .
O199 Na1 O3W 99.2(10) . .
O199 Na1 O6W 96.8(10) . .
O3W Na1 O6W 95.4(10) . .
O199 Na1 O1W 163.7(9) . .
O3W Na1 O1W 93.4(9) . .
O6W Na1 O1W 92.3(10) . .
O199 Na1 O203 80.6(8) . .
O3W Na1 O203 171.8(11) . .
O6W Na1 O203 92.7(10) . .
O1W Na1 O203 85.5(8) . .
O199 Na1 O201 81.9(9) . .
O3W Na1 O201 95.5(10) . .
O6W Na1 O201 169.1(10) . .
O1W Na1 O201 86.5(8) . .
O203 Na1 O201 76.4(7) . .
O199 Na1 Na2 145.8(9) . .
O3W Na1 Na2 46.7(8) . .
O6W Na1 Na2 90.4(9) . .
O1W Na1 Na2 47.1(6) . .
O203 Na1 Na2 132.6(8) . .
O201 Na1 Na2 96.7(7) . .
O199 Na1 Na3 141.7(10) . .
O3W Na1 Na3 91.2(9) . .
O6W Na1 Na3 45.3(8) . .
O1W Na1 Na3 47.4(7) . .
O203 Na1 Na3 93.9(8) . .
O201 Na1 Na3 133.8(8) . .
Na2 Na1 Na3 57.2(6) . .
O5W Na2 O216 91.1(11) . .
O5W Na2 O3W 97.1(12) . .
O216 Na2 O3W 95.5(10) . .
O5W Na2 O1W 98.0(10) . .
O216 Na2 O1W 165.2(11) . .
O3W Na2 O1W 95.0(10) . .
O5W Na2 O214 96.8(13) . .
O216 Na2 O214 80.4(9) . .
O3W Na2 O214 165.6(13) . .
O1W Na2 O214 86.9(9) . .
O5W Na2 O202 173.9(14) . .
O216 Na2 O202 85.9(9) . .
O3W Na2 O202 88.5(11) . .
O1W Na2 O202 83.9(8) . .
O214 Na2 O202 77.5(8) . .
O5W Na2 Na3 48.2(8) . .
O216 Na2 Na3 138.8(11) . .
O3W Na2 Na3 95.8(9) . .
O1W Na2 Na3 50.0(7) . .
O214 Na2 Na3 96.4(9) . .
O202 Na2 Na3 133.9(8) . .
O5W Na2 Na1 95.8(10) . .
O216 Na2 Na1 142.9(11) . .
O3W Na2 Na1 47.5(7) . .
O1W Na2 Na1 48.0(6) . .
O214 Na2 Na1 134.4(8) . .
O202 Na2 Na1 89.8(8) . .
Na3 Na2 Na1 62.0(6) . .
O6W Na3 O5W 96.9(12) . .
O6W Na3 O212 94.4(12) . .
O5W Na3 O212 94.3(12) . .
O6W Na3 O1W 94.3(11) . .
O5W Na3 O1W 96.3(11) . .
O212 Na3 O1W 165.4(11) . .
O6W Na3 O204 90.6(11) . .
O5W Na3 O204 172.1(15) . .
O212 Na3 O204 82.5(9) . .
O1W Na3 O204 85.7(9) . .
O6W Na3 O213 168.4(12) . .
O5W Na3 O213 94.6(12) . .
O212 Na3 O213 83.5(10) . .
O1W Na3 O213 85.7(10) . .
O204 Na3 O213 77.8(9) . .
O6W Na3 Na2 94.9(10) . .
O5W Na3 Na2 47.5(9) . .
O212 Na3 Na2 141.5(10) . .
O1W Na3 Na2 49.0(6) . .
O204 Na3 Na2 134.6(9) . .
O213 Na3 Na2 93.8(9) . .
O6W Na3 Na1 47.4(8) . .
O5W Na3 Na1 94.4(10) . .
O212 Na3 Na1 141.6(12) . .
O1W Na3 Na1 47.3(7) . .
O204 Na3 Na1 92.6(8) . .
O213 Na3 Na1 132.9(9) . .
Na2 Na3 Na1 60.8(6) . .
O200 Na4 O7W 95.8(10) . .
O200 Na4 O207 82.2(10) . .
O7W Na4 O207 169.6(11) . .
O200 Na4 O205 85.2(9) . .
O7W Na4 O205 92.3(10) . .
O207 Na4 O205 77.3(9) . .
O200 Na4 O4W 98.8(10) . .
O7W Na4 O4W 96.8(12) . .
O207 Na4 O4W 93.7(12) . .
O205 Na4 O4W 169.6(12) . .
O200 Na4 O2W 166.3(10) . .
O7W Na4 O2W 91.6(10) . .
O207 Na4 O2W 88.4(8) . .
O205 Na4 O2W 83.0(8) . .
O4W Na4 O2W 91.7(9) . .
O200 Na4 Na5 144.0(10) . .
O7W Na4 Na5 90.7(8) . .
O207 Na4 Na5 96.9(8) . .
O205 Na4 Na5 129.9(8) . .
O4W Na4 Na5 45.2(8) . .
O2W Na4 Na5 46.9(6) . .
O200 Na4 Na6 140.9(10) . .
O7W Na4 Na6 45.4(7) . .
O207 Na4 Na6 134.6(8) . .
O205 Na4 Na6 90.5(8) . .
O4W Na4 Na6 92.2(10) . .
O2W Na4 Na6 46.4(6) . .
Na5 Na4 Na6 58.3(6) . .
O215 Na5 O8W 90.0(12) . .
O215 Na5 O4W 98.3(12) . .
O8W Na5 O4W 98.4(13) . .
O215 Na5 O2W 162.8(11) . .
O8W Na5 O2W 96.6(11) . .
O4W Na5 O2W 96.5(10) . .
O215 Na5 O208 86.4(10) . .
O8W Na5 O208 175.0(13) . .
O4W Na5 O208 85.7(13) . .
O2W Na5 O208 85.8(9) . .
O215 Na5 O210 79.7(9) . .
O8W Na5 O210 95.5(13) . .
O4W Na5 O210 166.0(14) . .
O2W Na5 O210 83.8(9) . .
O208 Na5 O210 80.4(9) . .
O215 Na5 Na6 138.0(12) . .
O8W Na5 Na6 49.0(8) . .
O4W Na5 Na6 96.9(9) . .
O2W Na5 Na6 47.9(7) . .
O208 Na5 Na6 133.7(9) . .
O210 Na5 Na6 93.6(9) . .
O215 Na5 Na4 146.7(12) . .
O8W Na5 Na4 95.5(9) . .
O4W Na5 Na4 48.4(8) . .
O2W Na5 Na4 48.6(6) . .
O208 Na5 Na4 89.5(9) . .
O210 Na5 Na4 132.0(9) . .
Na6 Na5 Na4 60.9(6) . .
O7W Na6 O2W 94.9(11) . .
O7W Na6 O211 94.8(11) . .
O2W Na6 O211 166.0(11) . .
O7W Na6 O8W 95.5(12) . .
O2W Na6 O8W 94.1(10) . .
O211 Na6 O8W 94.8(12) . .
O7W Na6 O206 95.2(11) . .
O2W Na6 O206 86.7(9) . .
O211 Na6 O206 82.4(10) . .
O8W Na6 O206 169.1(13) . .
O7W Na6 O209 169.9(12) . .
O2W Na6 O209 84.7(9) . .
O211 Na6 O209 83.9(10) . .
O8W Na6 O209 94.6(11) . .
O206 Na6 O209 74.7(9) . .
O7W Na6 Na5 93.5(10) . .
O2W Na6 Na5 48.4(7) . .
O211 Na6 Na5 140.6(11) . .
O8W Na6 Na5 46.0(8) . .
O206 Na6 Na5 134.9(9) . .
O209 Na6 Na5 93.7(8) . .
O7W Na6 Na4 46.7(8) . .
O2W Na6 Na4 48.5(7) . .
O211 Na6 Na4 141.3(10) . .
O8W Na6 Na4 93.1(10) . .
O206 Na6 Na4 95.6(9) . .
O209 Na6 Na4 133.0(9) . .
Na5 Na6 Na4 60.7(6) . .
O55W Na7 O89 89.2(15) . .
O55W Na7 O144 77.4(14) . 2_665
O89 Na7 O144 166.3(14) . 2_665
O55W Na7 O9W 174(2) . .
O89 Na7 O9W 88.6(13) . .
O144 Na7 O9W 104.5(15) 2_665 .
O55W Na7 O148 97(2) . .
O89 Na7 O148 100.3(10) . .
O144 Na7 O148 84.3(9) 2_665 .
O9W Na7 O148 88.8(13) . .
O55W Na7 O10W 84(2) . .
O89 Na7 O10W 85.9(13) . .
O144 Na7 O10W 89.8(13) 2_665 .
O9W Na7 O10W 90.8(15) . .
O148 Na7 O10W 173.8(14) . .
O33W Na8 O191 92.6(15) . 1_655
O33W Na8 O46W 100(2) . .
O191 Na8 O46W 80.3(13) 1_655 .
O33W Na8 O28W 90.8(19) . .
O191 Na8 O28W 177(2) 1_655 .
O46W Na8 O28W 99.5(13) . .
O33W Na8 O128 88.7(16) . 1_655
O191 Na8 O128 91.4(10) 1_655 1_655
O46W Na8 O128 168(2) . 1_655
O28W Na8 O128 88.4(12) . 1_655
O49W Na9 O42W 88(3) . .
O49W Na9 O40 96.4(19) . 1_565
O42W Na9 O40 176(3) . 1_565
O49W Na9 O31W 92(2) . .
O42W Na9 O31W 87(2) . .
O40 Na9 O31W 92(2) 1_565 .
O49W Na9 O43W 80(2) . 2_666
O42W Na9 O43W 98(3) . 2_666
O40 Na9 O43W 84.2(14) 1_565 2_666
O31W Na9 O43W 170(2) . 2_666
O49 Na10 O16 98(2) . .
O49 Na10 O106 94(2) . 1_655
O16 Na10 O106 163(5) . 1_655
Na2 O1W Na1 84.9(9) . .
Na2 O1W Na3 81.0(9) . .
Na1 O1W Na3 85.2(9) . .
Na6 O2W Na5 83.7(10) . .
Na6 O2W Na4 85.1(9) . .
Na5 O2W Na4 84.5(9) . .
Na2 O3W Na1 85.8(9) . .
Na5 O4W Na4 86.3(10) . .
Na2 O5W Na3 84.3(11) . .
Na3 O6W Na1 87.3(10) . .
Na6 O7W Na4 87.9(9) . .
Na5 O8W Na6 85.0(10) . .

loop_
_geom_bond_atom_site_label_1
_geom_bond_atom_site_label_2
_geom_bond_distance
_geom_bond_site_symmetry_2
W1 O1 1.733(19) .
W1 O2 1.82(2) .
W1 O3 1.862(17) .
W1 O4 1.88(2) .
W1 O5 1.905(14) .
W1 O6 2.368(17) .
W2 O7 1.746(16) .
W2 O4 1.89(2) .
W2 O8 1.90(2) .
W2 O9 1.920(17) .
W2 O10 1.955(17) .
W2 O11 2.338(15) .
W3 O12 1.735(15) .
W3 O13 1.83(2) .
W3 O14 1.845(19) .
W3 O10 1.847(17) .
W3 O5 1.860(15) .
W3 O15 2.345(16) .
W4 O16 1.74(2) .
W4 O17 1.807(16) .
W4 O18 1.88(2) .
W4 O19 1.92(2) .
W4 O14 1.994(15) .
W4 O15 2.331(14) .
W5 O20 1.72(2) .
W5 O21 1.842(17) .
W5 O18 1.913(19) .
W5 O22 1.925(19) .
W5 O2 2.020(16) .
W5 O6 2.285(17) .
W6 O23 1.707(15) .
W6 O24 1.807(19) .
W6 O25 1.905(18) .
W6 O22 1.93(2) .
W6 O3 1.935(17) .
W6 O6 2.323(16) .
W7 O26 1.724(18) .
W7 O27 1.808(15) .
W7 O25 1.887(19) .
W7 O9 1.940(15) .
W7 O28 1.963(19) .
W7 O11 2.320(15) .
W8 O29 1.67(2) .
W8 O30 1.799(15) .
W8 O31 1.83(2) .
W8 O28 1.929(17) .
W8 O8 1.942(18) .
W8 O11 2.253(16) .
W9 O32 1.709(18) .
W9 O33 1.778(16) .
W9 O19 1.87(2) .
W9 O13 1.951(17) .
W9 O31 1.97(2) .
W9 O15 2.273(16) .
W10 O34 1.71(2) .
W10 O35 1.75(3) .
W10 O37 1.89(2) .
W10 O36 1.91(2) .
W10 O38 1.92(2) .
W10 O39 2.34(2) .
W11 O40 1.70(2) .
W11 O41 1.77(4) .
W11 O42 1.81(2) .
W11 O38 1.88(3) .
W11 O43 1.91(2) .
W11 O44 2.240(17) .
W12 O45 1.745(19) .
W12 O46 1.80(2) .
W12 O43 1.87(2) .
W12 O37 1.88(2) .
W12 O47 1.902(17) .
W12 O48 2.294(15) .
W13 O49 1.757(18) .
W13 O50 1.852(19) .
W13 O51 1.87(3) .
W13 O52 1.92(2) .
W13 O47 1.949(18) .
W13 O48 2.329(16) .
W14 O53 1.72(2) .
W14 O54 1.81(2) .
W14 O55 1.88(2) .
W14 O51 1.92(2) .
W14 O36 1.95(2) .
W14 O39 2.37(2) .
W15 O56 1.64(2) .
W15 O57 1.78(2) .
W15 O58 1.87(2) .
W15 O55 1.955(19) .
W15 O35 2.03(2) .
W15 O39 2.361(18) .
W16 O59 1.70(2) .
W16 O60 1.82(2) .
W16 O58 1.92(2) .
W16 O61 1.95(2) .
W16 O42 1.993(19) .
W16 O44 2.317(15) .
W17 O62 1.67(2) .
W17 O63 1.822(17) .
W17 O61 1.859(19) .
W17 O64 1.869(17) .
W17 O41 1.98(3) .
W17 O44 2.308(17) .
W18 O65 1.71(2) .
W18 O66 1.776(17) .
W18 O64 1.918(19) .
W18 O52 1.922(18) .
W18 O46 2.029(19) .
W18 O48 2.31(2) .
W19 O67 1.69(2) .
W19 O69 1.82(2) .
W19 O68 1.82(3) .
W19 O70 1.93(2) .
W19 O71 1.98(3) .
W19 O72 2.396(19) .
W20 O73 1.74(2) .
W20 O71 1.82(2) .
W20 O74 1.82(2) .
W20 O76 1.88(2) .
W20 O75 1.89(2) .
W20 O77 2.364(17) .
W21 O78 1.73(2) .
W21 O79 1.86(2) .
W21 O75 1.87(2) .
W21 O80 1.87(2) .
W21 O70 1.89(2) .
W21 O81 2.351(18) .
W22 O82 1.65(2) .
W22 O83 1.79(2) .
W22 O84 1.86(2) .
W22 O85 1.91(3) .
W22 O80 1.94(2) .
W22 O81 2.34(2) .
W23 O86 1.71(2) .
W23 O87 1.80(2) .
W23 O85 1.85(2) .
W23 O88 1.88(2) .
W23 O79 2.004(19) .
W23 O81 2.30(2) .
W24 O89 1.76(2) .
W24 O90 1.789(15) .
W24 O91 1.90(2) .
W24 O88 1.94(2) .
W24 O68 2.00(2) .
W24 O72 2.301(16) .
W25 O92 1.69(3) .
W25 O93 1.814(18) .
W25 O91 1.92(2) .
W25 O94 1.932(19) .
W25 O69 2.00(2) .
W25 O72 2.304(19) .
W26 O95 1.64(2) .
W26 O96 1.77(2) .
W26 O97 1.84(2) .
W26 O94 1.86(2) .
W26 O76 1.95(2) .
W26 O77 2.28(2) .
W27 O98 1.74(2) .
W27 O99 1.81(2) .
W27 O84 1.92(3) .
W27 O97 1.98(2) .
W27 O74 2.01(2) .
W27 O77 2.29(2) .
W28 O100 1.72(2) .
W28 O101 1.82(3) .
W28 O102 1.84(2) .
W28 O103 1.88(3) .
W28 O104 1.91(2) .
W28 O105 2.300(17) .
W29 O106 1.68(2) .
W29 O107 1.74(3) .
W29 O108 1.87(2) .
W29 O104 1.88(2) .
W29 O109 1.90(2) .
W29 O110 2.326(17) .
W30 O111 1.73(3) .
W30 O112 1.745(18) .
W30 O103 1.89(2) .
W30 O113 1.90(2) .
W30 O107 2.00(3) .
W30 O114 2.333(15) .
W31 O115 1.65(3) .
W31 O116 1.795(17) .
W31 O117 1.89(2) .
W31 O118 1.96(2) .
W31 O111 2.11(2) .
W31 O114 2.26(2) .
W32 O119 1.61(3) .
W32 O120 1.820(15) .
W32 O121 1.88(3) .
W32 O117 1.88(2) .
W32 O101 2.01(3) .
W32 O105 2.27(2) .
W33 O122 1.71(2) .
W33 O123 1.819(19) .
W33 O124 1.85(3) .
W33 O121 1.86(3) .
W33 O102 2.003(19) .
W33 O105 2.26(2) .
W34 O125 1.75(3) .
W34 O126 1.785(18) .
W34 O127 1.94(2) .
W34 O124 1.94(3) .
W34 O108 1.982(18) .
W34 O110 2.31(3) .
W35 O128 1.68(2) .
W35 O130 1.827(17) .
W35 O129 1.83(2) .
W35 O127 1.90(2) .
W35 O109 1.950(17) .
W35 O110 2.28(2) .
W36 O131 1.65(2) .
W36 O132 1.810(17) .
W36 O118 1.87(3) .
W36 O129 1.95(2) .
W36 O113 1.961(17) .
W36 O114 2.29(2) .
W37 O133 1.70(2) .
W37 O134 1.79(3) .
W37 O135 1.90(2) .
W37 O136 1.91(3) .
W37 O137 1.92(2) .
W37 O138 2.337(18) .
W38 O139 1.73(2) .
W38 O140 1.80(3) .
W38 O141 1.88(2) .
W38 O142 1.99(2) .
W38 O134 2.04(3) .
W38 O143 2.342(17) .
W39 O144 1.704(17) .
W39 O142 1.81(2) .
W39 O145 1.84(2) .
W39 O146 1.86(2) .
W39 O137 1.89(2) .
W39 O147 2.314(16) .
W40 O148 1.71(2) .
W40 O149 1.827(15) .
W40 O150 1.86(2) .
W40 O151 1.889(19) .
W40 O146 1.969(18) .
W40 O147 2.311(17) .
W41 O152 1.75(2) .
W41 O153 1.825(17) .
W41 O154 1.89(2) .
W41 O151 1.956(19) .
W41 O145 2.00(2) .
W41 O147 2.26(2) .
W42 O155 1.71(2) .
W42 O156 1.787(18) .
W42 O157 1.90(2) .
W42 O136 1.93(2) .
W42 O154 1.93(2) .
W42 O138 2.27(2) .
W43 O158 1.79(4) .
W43 O159 1.810(17) .
W43 O160 1.81(2) .
W43 O135 1.93(2) .
W43 O157 1.95(2) .
W43 O138 2.29(2) .
W44 O161 1.42(5) .
W44 O162 1.751(19) .
W44 O163 1.95(2) .
W44 O158 1.99(3) .
W44 O140 2.04(2) .
W44 O143 2.261(19) .
W45 O164 1.72(2) .
W45 O165 1.777(17) .
W45 O163 1.91(2) .
W45 O150 1.95(2) .
W45 O141 1.97(2) .
W45 O143 2.296(18) .
W46 O166 1.714(17) .
W46 O167 1.85(2) .
W46 O168 1.87(2) .
W46 O169 1.87(2) .
W46 O170 1.883(17) .
W46 O171 2.346(14) .
W47 O172 1.744(18) .
W47 O174 1.87(3) .
W47 O173 1.87(2) .
W47 O175 1.89(2) .
W47 O168 1.91(2) .
W47 O176 2.329(14) .
W48 O177 1.75(2) .
W48 O178 1.83(3) .
W48 O174 1.92(3) .
W48 O179 1.92(2) .
W48 O167 1.94(2) .
W48 O180 2.342(15) .
W49 O181 1.73(2) .
W49 O182 1.782(17) .
W49 O183 1.86(2) .
W49 O179 1.90(2) .
W49 O184 1.92(2) .
W49 O180 2.274(18) .
W50 O185 1.64(3) .
W50 O186 1.816(18) .
W50 O187 1.88(2) .
W50 O184 1.88(2) .
W50 O175 2.003(18) .
W50 O176 2.279(17) .
W51 O188 1.708(19) .
W51 O189 1.846(17) .
W51 O190 1.86(2) .
W51 O187 1.93(2) .
W51 O173 2.034(18) .
W51 O176 2.265(16) .
W52 O191 1.735(19) .
W52 O192 1.843(15) .
W52 O193 1.86(2) .
W52 O190 1.93(2) .
W52 O170 1.982(15) .
W52 O171 2.291(16) .
W53 O194 1.69(2) .
W53 O195 1.856(16) .
W53 O196 1.904(19) .
W53 O193 1.943(18) .
W53 O169 1.982(16) .
W53 O171 2.365(16) .
W54 O197 1.705(19) .
W54 O198 1.815(16) .
W54 O196 1.88(2) .
W54 O183 1.90(2) .
W54 O178 1.98(2) .
W54 O180 2.284(16) .
Mo1 O199 1.635(19) .
Mo1 O21 2.028(17) .
Mo1 O17 2.069(15) .
Mo1 S2 2.259(8) .
Mo1 S1 2.290(8) .
Mo1 Mo2 2.841(3) .
Mo2 O200 1.68(2) .
Mo2 O54 2.003(19) .
Mo2 O50 2.04(2) .
Mo2 S1 2.271(8) .
Mo2 S2 2.279(9) .
Mo3 O201 1.683(16) .
Mo3 O27 1.993(13) .
Mo3 O24 2.05(2) .
Mo3 S3 2.280(7) .
Mo3 S4 2.283(8) .
Mo3 Mo4 2.816(3) .
Mo4 O202 1.657(17) .
Mo4 O198 1.961(16) .
Mo4 O195 2.007(16) .
Mo4 S3 2.252(8) .
Mo4 S4 2.299(7) .
Mo5 O203 1.662(16) .
Mo5 O30 2.026(17) .
Mo5 O33 2.065(18) .
Mo5 S6 2.286(9) .
Mo5 S5 2.294(7) .
Mo5 Mo6 2.799(4) .
Mo6 O204 1.667(15) .
Mo6 O156 1.99(2) .
Mo6 O153 2.021(17) .
Mo6 S5 2.277(9) .
Mo6 S6 2.325(8) .
Mo7 O205 1.69(2) .
Mo7 O63 1.971(17) .
Mo7 O66 2.069(16) .
Mo7 S7 2.271(7) .
Mo7 S8 2.287(8) .
Mo7 Mo8 2.803(4) .
Mo8 O206 1.689(18) .
Mo8 O96 2.03(2) .
Mo8 O93 2.036(17) .
Mo8 S7 2.270(8) .
Mo8 S8 2.273(8) .
Mo9 O207 1.660(18) .
Mo9 O60 1.962(19) .
Mo9 O57 2.04(2) .
Mo9 S9 2.288(8) .
Mo9 S10 2.319(9) .
Mo9 Mo10 2.820(4) .
Mo10 O208 1.662(19) .
Mo10 O123 1.973(18) .
Mo10 O126 2.057(19) .
Mo10 S9 2.275(9) .
Mo10 S10 2.316(8) .
Mo11 O209 1.633(17) .
Mo11 O99 2.009(19) .
Mo11 O83 2.06(2) .
Mo11 S11 2.276(10) .
Mo11 S12 2.289(8) .
Mo11 Mo12 2.822(4) .
Mo12 O210 1.67(2) .
Mo12 O120 1.956(17) .
Mo12 O116 2.028(18) .
Mo12 S12 2.258(10) .
Mo12 S11 2.296(9) .
Mo13 O211 1.637(18) .
Mo13 O87 2.05(2) .
Mo13 O90 2.070(18) .
Mo13 S13 2.260(9) .
Mo13 S14 2.284(9) .
Mo13 Mo14 2.853(3) .
Mo14 O212 1.628(19) .
Mo14 O149 2.049(18) .
Mo14 O165 2.050(19) .
Mo14 S14 2.259(9) .
Mo14 S13 2.297(9) .
Mo15 O213 1.62(2) .
Mo15 O159 1.984(17) .
Mo15 O162 2.080(19) .
Mo15 S16 2.287(8) .
Mo15 S15 2.308(9) .
Mo15 Mo16 2.818(3) .
Mo16 O214 1.635(19) .
Mo16 O186 2.014(17) .
Mo16 O182 2.057(18) .
Mo16 S16 2.269(9) .
Mo16 S15 2.312(8) .
Mo17 O215 1.703(19) .
Mo17 O130 1.98(2) .
Mo17 O132 2.063(18) .
Mo17 S18 2.265(10) .
Mo17 S17 2.295(10) .
Mo17 Mo18 2.844(3) .
Mo18 O216 1.685(18) .
Mo18 O189 1.994(19) .
Mo18 O192 2.019(17) .
Mo18 S17 2.266(10) .
Mo18 S18 2.266(9) .
As1 O6 1.755(18) .
As1 O15 1.776(15) .
As1 O11 1.793(15) .
As2 O39 1.72(2) .
As2 O48 1.799(15) .
As2 O44 1.830(15) .
As3 O72 1.734(17) .
As3 O81 1.76(2) .
As3 O77 1.775(18) .
As4 O110 1.80(2) .
As4 O114 1.813(19) .
As4 O105 1.834(19) .
As5 O138 1.793(18) .
As5 O143 1.79(2) .
As5 O147 1.807(15) .
As6 O171 1.749(15) .
As6 O180 1.793(15) .
As6 O176 1.819(14) .
O16 Na10 2.39(7) .
O40 Na9 2.45(4) 1_545
O49 Na10 2.38(6) .
O89 Na7 2.28(3) .
O106 Na10 2.90(7) 1_455
O128 Na8 2.41(3) 1_455
O144 Na7 2.32(2) 2_665
O148 Na7 2.37(3) .
O191 Na8 2.28(3) 1_455
O199 Na1 2.28(2) .
O200 Na4 2.24(2) .
O201 Na1 2.37(2) .
O202 Na2 2.41(3) .
O203 Na1 2.37(2) .
O204 Na3 2.35(2) .
O205 Na4 2.32(3) .
O206 Na6 2.34(3) .
O207 Na4 2.32(3) .
O208 Na5 2.32(3) .
O209 Na6 2.40(3) .
O210 Na5 2.36(3) .
O211 Na6 2.29(3) .
O212 Na3 2.31(3) .
O213 Na3 2.38(3) .
O214 Na2 2.38(3) .
O215 Na5 2.20(3) .
O216 Na2 2.23(2) .
Na1 O3W 2.30(2) .
Na1 O6W 2.32(3) .
Na1 O1W 2.32(2) .
Na1 Na2 3.11(2) .
Na1 Na3 3.14(3) .
Na2 O5W 2.22(3) .
Na2 O3W 2.27(3) .
Na2 O1W 2.29(2) .
Na2 Na3 2.99(3) .
Na3 O6W 2.24(3) .
Na3 O5W 2.24(3) .
Na3 O1W 2.32(3) .
Na4 O7W 2.29(3) .
Na4 O4W 2.36(3) .
Na4 O2W 2.37(2) .
Na4 Na5 3.14(2) .
Na4 Na6 3.15(3) .
Na5 O8W 2.21(3) .
Na5 O4W 2.24(3) .
Na5 O2W 2.31(3) .
Na5 Na6 3.07(3) .
Na6 O7W 2.24(3) .
Na6 O2W 2.29(3) .
Na6 O8W 2.32(3) .
Na7 O55W 2.28(5) .
Na7 O144 2.32(2) 2_665
Na7 O9W 2.36(4) .
Na7 O10W 2.40(3) .
Na8 O33W 2.16(7) .
Na8 O191 2.28(3) 1_655
Na8 O46W 2.30(5) .
Na8 O28W 2.31(3) .
Na8 O128 2.41(3) 1_655
Na9 O49W 2.23(7) .
Na9 O42W 2.28(6) .
Na9 O40 2.45(4) 1_565
Na9 O31W 2.45(8) .
Na9 O43W 2.63(6) 2_666
Na10 O106 2.90(7) 1_655
O43W Na9 2.63(6) 2_666
